data_4511176
loop_
_publ_author_name
'Makha, Mohamed'
'Scott, Janet L.'
'Strauss, Christopher R.'
'Sobolev, Alexandre N.'
'Raston, Colin L.'

_publ_section_title
;
 Fullerene Inclusion Based on Horning-Crown Macrocycles
;
_journal_issue 1
_journal_name_full 'Crystal Growth &amp; Design'
_journal_page_first 483
_journal_paper_doi 10.1021/cg800746k
_journal_volume 9
_journal_year 2009
_chemical_formula_moiety 'C60, 2(C44 H40 O6, C7 H8)'
_chemical_formula_sum 'C162 H96 O12'
_chemical_formula_weight 2234.39
_chemical_name_systematic
; 
 ? 
;
_space_group_IT_number 2
_symmetry_cell_setting triclinic
_symmetry_space_group_name_Hall '-P 1'
_symmetry_space_group_name_H-M 'P -1'
_atom_sites_solution_hydrogens geom
_atom_sites_solution_primary direct
_atom_sites_solution_secondary difmap
_audit_creation_method SHELXL-97
_cell_angle_alpha 84.807(2)
_cell_angle_beta 74.192(2)
_cell_angle_gamma 69.421(2)
_cell_formula_units_Z 2
_cell_length_a 18.262(2)
_cell_length_b 18.663(2)
_cell_length_c 19.717(2)
_cell_measurement_reflns_used 9194
_cell_measurement_temperature 150(2)
_cell_measurement_theta_max 20.89
_cell_measurement_theta_min 2.17
_cell_volume 6053.2(11)
_computing_cell_refinement 'Bruker SAINT'
_computing_data_collection 'Bruker SMART'
_computing_data_reduction 'Bruker SAINT'
_computing_molecular_graphics 'Bruker SHELXTL, v. 5.1'
_computing_publication_material 'Bruker SHELXTL, v. 5.1'
_computing_structure_refinement 'Bruker SHELXTL, v. 5.1'
_computing_structure_solution 'Bruker SHELXTL, v. 5.1'
_diffrn_ambient_temperature 150(2)
_diffrn_measured_fraction_theta_full 0.991
_diffrn_measured_fraction_theta_max 0.991
_diffrn_measurement_device_type 'Bruker AXS CCD'
_diffrn_measurement_method '\w scans'
_diffrn_radiation_monochromator graphite
_diffrn_radiation_source synchrotron
_diffrn_radiation_type synchrotron
_diffrn_radiation_wavelength 0.67750
_diffrn_reflns_av_R_equivalents 0.0388
_diffrn_reflns_av_sigmaI/netI 0.0484
_diffrn_reflns_limit_h_max 19
_diffrn_reflns_limit_h_min -19
_diffrn_reflns_limit_k_max 19
_diffrn_reflns_limit_k_min -19
_diffrn_reflns_limit_l_max 20
_diffrn_reflns_limit_l_min -20
_diffrn_reflns_number 35958
_diffrn_reflns_theta_full 20.91
_diffrn_reflns_theta_max 20.91
_diffrn_reflns_theta_min 1.31
_exptl_absorpt_coefficient_mu 0.078
_exptl_absorpt_correction_T_max 0.9985
_exptl_absorpt_correction_T_min 0.9892
_exptl_absorpt_correction_type none
_exptl_crystal_colour 'dark red'
_exptl_crystal_density_diffrn 1.236
_exptl_crystal_density_meas ?
_exptl_crystal_density_method 'not measured'
_exptl_crystal_description plate
_exptl_crystal_F_000 2348
_exptl_crystal_size_max 0.14
_exptl_crystal_size_mid 0.10
_exptl_crystal_size_min 0.02
_refine_diff_density_max 1.063
_refine_diff_density_min -0.454
_refine_diff_density_rms 0.111
_refine_ls_extinction_expression Fc^*^=kFc[1+0.001xFc^2^\l^3^/sin(2\q)]^-1/4^
_refine_ls_extinction_method none
_refine_ls_goodness_of_fit_ref 1.057
_refine_ls_hydrogen_treatment constr
_refine_ls_matrix_type full
_refine_ls_number_parameters 2132
_refine_ls_number_reflns 14700
_refine_ls_number_restraints 1782
_refine_ls_restrained_S_all 1.049
_refine_ls_R_factor_all 0.1569
_refine_ls_R_factor_gt 0.1253
_refine_ls_shift/su_max 0.001
_refine_ls_shift/su_mean 0.000
_refine_ls_structure_factor_coef Fsqd
_refine_ls_weighting_details 'calc w=1/[\s^2^(Fo^2^)+(0.2500P)^2^+14.0000P] where P=(Fo^2^+2Fc^2^)/3'
_refine_ls_weighting_scheme calc
_refine_ls_wR_factor_gt 0.3425
_refine_ls_wR_factor_ref 0.3794
_reflns_number_gt 10293
_reflns_number_total 14700
_reflns_threshold_expression >2sigma(I)
_cod_data_source_file cg800746k_si_001.cif
_cod_data_source_block Cmpnd3
_cod_depositor_comments
;
The following automatic conversions were performed:

'_exptl_crystal_density_meas' value 'not measured' was changed to '?'
- the value is perceived as not measured.

Automatic conversion script
Id: cif_fix_values 3008 2015-01-20 13:52:24Z robertas 
;
_cod_database_code 4511176

loop_
_symmetry_equiv_pos_as_xyz
'x, y, z'
'-x, -y, -z'

loop_
_atom_site_label
_atom_site_type_symbol
_atom_site_fract_x
_atom_site_fract_y
_atom_site_fract_z
_atom_site_U_iso_or_equiv
_atom_site_adp_type
_atom_site_occupancy
_atom_site_symmetry_multiplicity
_atom_site_calc_flag
_atom_site_refinement_flags
_atom_site_disorder_assembly
_atom_site_disorder_group
O1A O 0.6500(3) 0.1628(3) 0.3916(2) 0.0570(13) Uani 1 1 d . . .
C11A C 0.7247(5) 0.1061(4) 0.3722(3) 0.0549(18) Uani 1 1 d . . .
C12A C 0.7642(4) 0.0790(4) 0.4254(3) 0.0547(18) Uani 1 1 d . . .
C13A C 0.8373(5) 0.0196(5) 0.4094(4) 0.076(2) Uani 1 1 d . . .
H13A H 0.8643 -0.0006 0.4454 0.091 Uiso 1 1 calc R . .
C14A C 0.8721(6) -0.0112(6) 0.3422(5) 0.090(3) Uani 1 1 d . . .
H14A H 0.9224 -0.0523 0.3323 0.109 Uiso 1 1 calc R . .
C15A C 0.8337(6) 0.0181(6) 0.2899(5) 0.084(3) Uani 1 1 d . . .
H15A H 0.8583 -0.0021 0.2434 0.101 Uiso 1 1 calc R . .
C16A C 0.7600(5) 0.0761(5) 0.3036(4) 0.068(2) Uani 1 1 d . . .
H16A H 0.7333 0.0956 0.2672 0.082 Uiso 1 1 calc R . .
C1A C 0.7284(4) 0.1138(4) 0.4989(3) 0.0500(17) Uani 1 1 d . . .
H1AA H 0.6686 0.1302 0.5097 0.060 Uiso 1 1 calc R . .
H1AB H 0.7462 0.0739 0.5334 0.060 Uiso 1 1 calc R . .
O2A O 0.6734(3) 0.1852(3) 0.6252(2) 0.0519(12) Uani 1 1 d . . .
H2A H 0.6421 0.2184 0.6558 0.078 Uiso 1 1 calc R . .
C21A C 0.7214(4) 0.2174(4) 0.5745(3) 0.0430(16) Uani 1 1 d . . .
C22A C 0.7413(4) 0.2796(4) 0.5880(3) 0.0462(16) Uani 1 1 d . . .
C23A C 0.7905(4) 0.3062(4) 0.5345(4) 0.0501(17) Uani 1 1 d . . .
H23A H 0.8042 0.3486 0.5429 0.060 Uiso 1 1 calc R . .
C24A C 0.8209(4) 0.2722(4) 0.4679(4) 0.0552(18) Uani 1 1 d . . .
H24A H 0.8548 0.2915 0.4312 0.066 Uiso 1 1 calc R . .
C25A C 0.8012(4) 0.2102(4) 0.4557(3) 0.0506(17) Uani 1 1 d . . .
H25A H 0.8221 0.1870 0.4103 0.061 Uiso 1 1 calc R . .
C26A C 0.7518(4) 0.1813(4) 0.5083(3) 0.0452(16) Uani 1 1 d . . .
C2A C 0.7111(4) 0.3149(4) 0.6620(3) 0.0493(17) Uani 1 1 d . . .
H2AA H 0.7055 0.2742 0.6968 0.059 Uiso 1 1 calc R . .
H2AB H 0.7527 0.3332 0.6701 0.059 Uiso 1 1 calc R . .
O3A O 0.5648(2) 0.2946(3) 0.7296(2) 0.0458(11) Uani 1 1 d . . .
C31A C 0.5588(4) 0.3694(4) 0.7107(3) 0.0440(16) Uani 1 1 d . . .
C32A C 0.4859(4) 0.4300(4) 0.7256(3) 0.0454(16) Uani 1 1 d . . .
H32A H 0.4372 0.4209 0.7492 0.055 Uiso 1 1 calc R . .
C33A C 0.4840(4) 0.5033(4) 0.7063(3) 0.0506(17) Uani 1 1 d . . .
H33A H 0.4344 0.5451 0.7171 0.061 Uiso 1 1 calc R . .
C34A C 0.5552(4) 0.5152(4) 0.6711(3) 0.0522(18) Uani 1 1 d . . .
H34A H 0.5548 0.5654 0.6573 0.063 Uiso 1 1 calc R . .
C35A C 0.6268(4) 0.4543(4) 0.6560(3) 0.0505(17) Uani 1 1 d . . .
H35A H 0.6751 0.4636 0.6312 0.061 Uiso 1 1 calc R . .
C36A C 0.6311(4) 0.3807(4) 0.6757(3) 0.0420(16) Uani 1 1 d . . .
C3A C 0.4986(4) 0.2816(4) 0.7820(3) 0.0459(16) Uani 1 1 d . . .
H3AA H 0.4541 0.2860 0.7606 0.055 Uiso 1 1 calc R . .
H3AB H 0.4777 0.3202 0.8202 0.055 Uiso 1 1 calc R . .
O4A O 0.5481(3) 0.1489(2) 0.7558(2) 0.0465(11) Uani 1 1 d . . .
C41A C 0.5806(4) 0.0743(4) 0.7722(3) 0.0496(17) Uani 1 1 d . . .
C42A C 0.6020(4) 0.0218(4) 0.7172(4) 0.0542(18) Uani 1 1 d . . .
C43A C 0.6353(6) -0.0550(5) 0.7323(5) 0.076(2) Uani 1 1 d . . .
H43A H 0.6517 -0.0915 0.6957 0.092 Uiso 1 1 calc R . .
C44A C 0.6456(7) -0.0809(6) 0.7979(6) 0.104(3) Uani 1 1 d . . .
H44A H 0.6666 -0.1341 0.8069 0.125 Uiso 1 1 calc R . .
C45A C 0.6250(7) -0.0282(6) 0.8494(5) 0.099(3) Uani 1 1 d . . .
H45A H 0.6336 -0.0450 0.8944 0.119 Uiso 1 1 calc R . .
C46A C 0.5922(5) 0.0481(5) 0.8376(4) 0.072(2) Uani 1 1 d . . .
H46A H 0.5772 0.0836 0.8748 0.087 Uiso 1 1 calc R . .
C4A C 0.5287(4) 0.2046(4) 0.8103(3) 0.0515(18) Uani 1 1 d . . .
H4AA H 0.5777 0.1984 0.8261 0.062 Uiso 1 1 calc R . .
H4AB H 0.4870 0.1967 0.8513 0.062 Uiso 1 1 calc R . .
O5A O 0.5427(3) 0.0995(3) 0.5260(2) 0.0521(12) Uani 1 1 d . . .
H5A H 0.5201 0.1269 0.4962 0.078 Uiso 1 1 calc R . .
C51A C 0.4882(4) 0.0722(4) 0.5740(3) 0.0501(17) Uani 1 1 d . . .
C52A C 0.4185(4) 0.0689(4) 0.5599(4) 0.0549(18) Uani 1 1 d . . .
C53A C 0.3680(5) 0.0403(4) 0.6117(4) 0.062(2) Uani 1 1 d . . .
H53A H 0.3203 0.0375 0.6032 0.074 Uiso 1 1 calc R . .
C54A C 0.3855(5) 0.0158(5) 0.6751(5) 0.068(2) Uani 1 1 d . . .
H54A H 0.3501 -0.0035 0.7102 0.082 Uiso 1 1 calc R . .
C55A C 0.4549(5) 0.0196(4) 0.6872(4) 0.0576(19) Uani 1 1 d . . .
H55A H 0.4665 0.0032 0.7314 0.069 Uiso 1 1 calc R . .
C56A C 0.5079(4) 0.0465(4) 0.6373(3) 0.0480(17) Uani 1 1 d . . .
C5A C 0.5873(4) 0.0485(4) 0.6467(3) 0.0494(17) Uani 1 1 d . . .
H5AA H 0.6326 0.0161 0.6098 0.059 Uiso 1 1 calc R . .
H5AB H 0.5875 0.1017 0.6396 0.059 Uiso 1 1 calc R . .
O6A O 0.4787(3) 0.1947(3) 0.4191(3) 0.0622(13) Uani 1 1 d . . .
C61A C 0.3994(5) 0.2312(4) 0.4534(4) 0.0562(19) Uani 1 1 d . . .
C62A C 0.3625(5) 0.3105(5) 0.4557(4) 0.064(2) Uani 1 1 d . . .
H62A H 0.3922 0.3420 0.4312 0.076 Uiso 1 1 calc R . .
C63A C 0.2850(6) 0.3428(5) 0.4925(4) 0.070(2) Uani 1 1 d . . .
H63A H 0.2608 0.3969 0.4944 0.084 Uiso 1 1 calc R . .
C64A C 0.2408(6) 0.2983(6) 0.5274(4) 0.078(3) Uani 1 1 d . . .
H64A H 0.1857 0.3216 0.5520 0.093 Uiso 1 1 calc R . .
C65A C 0.2769(5) 0.2184(5) 0.5266(4) 0.070(2) Uani 1 1 d . . .
H65A H 0.2464 0.1877 0.5513 0.084 Uiso 1 1 calc R . .
C66A C 0.3576(5) 0.1839(4) 0.4896(4) 0.060(2) Uani 1 1 d . . .
C6A C 0.3968(5) 0.0979(4) 0.4905(4) 0.0597(19) Uani 1 1 d . . .
H6AA H 0.4466 0.0822 0.4513 0.072 Uiso 1 1 calc R . .
H6AB H 0.3594 0.0739 0.4825 0.072 Uiso 1 1 calc R . .
C7A C 0.5233(5) 0.2388(5) 0.3753(4) 0.063(2) Uani 1 1 d . . .
H7AA H 0.5277 0.2769 0.4044 0.076 Uiso 1 1 calc R . .
H7AB H 0.4945 0.2667 0.3398 0.076 Uiso 1 1 calc R . .
C8A C 0.6051(5) 0.1881(5) 0.3393(4) 0.067(2) Uani 1 1 d . . .
H8AA H 0.6018 0.1438 0.3178 0.080 Uiso 1 1 calc R . .
H8AB H 0.6319 0.2163 0.3016 0.080 Uiso 1 1 calc R . .
O1B O 0.6291(3) 0.4490(3) 0.0963(2) 0.0494(12) Uani 1 1 d . . .
C11B C 0.7048(4) 0.3958(4) 0.0690(3) 0.0436(16) Uani 1 1 d . . .
C12B C 0.7676(4) 0.4026(4) 0.0929(3) 0.0388(15) Uani 1 1 d . . .
C13B C 0.8434(4) 0.3506(4) 0.0687(3) 0.0496(17) Uani 1 1 d . . .
H13B H 0.8868 0.3544 0.0844 0.060 Uiso 1 1 calc R . .
C14B C 0.8593(4) 0.2925(4) 0.0218(4) 0.0590(19) Uani 1 1 d . . .
H14B H 0.9124 0.2566 0.0062 0.071 Uiso 1 1 calc R . .
C15B C 0.7971(4) 0.2879(4) -0.0015(4) 0.0567(19) Uani 1 1 d . . .
H15B H 0.8077 0.2494 -0.0348 0.068 Uiso 1 1 calc R . .
C16B C 0.7198(4) 0.3380(4) 0.0222(3) 0.0495(17) Uani 1 1 d . . .
H16B H 0.6768 0.3331 0.0067 0.059 Uiso 1 1 calc R . .
C1B C 0.7505(4) 0.4647(4) 0.1449(3) 0.0396(15) Uani 1 1 d . . .
H1BA H 0.7029 0.5085 0.1385 0.048 Uiso 1 1 calc R . .
H1BB H 0.7973 0.4826 0.1339 0.048 Uiso 1 1 calc R . .
O2B O 0.7105(2) 0.5676(2) 0.2492(2) 0.0404(10) Uani 1 1 d . . .
H2B H 0.6801 0.5995 0.2813 0.061 Uiso 1 1 calc R . .
C21B C 0.7154(3) 0.4956(3) 0.2729(3) 0.0358(14) Uani 1 1 d . . .
C22B C 0.7047(3) 0.4765(4) 0.3448(3) 0.0383(15) Uani 1 1 d . . .
C23B C 0.7123(4) 0.4013(4) 0.3627(3) 0.0472(17) Uani 1 1 d . . .
H23B H 0.7062 0.3871 0.4109 0.057 Uiso 1 1 calc R . .
C24B C 0.7282(4) 0.3461(4) 0.3136(3) 0.0513(17) Uani 1 1 d . . .
H24B H 0.7314 0.2953 0.3276 0.062 Uiso 1 1 calc R . .
C25B C 0.7396(4) 0.3671(4) 0.2424(3) 0.0443(16) Uani 1 1 d . . .
H25B H 0.7514 0.3296 0.2078 0.053 Uiso 1 1 calc R . .
C26B C 0.7342(3) 0.4406(3) 0.2215(3) 0.0357(14) Uani 1 1 d . . .
C2B C 0.6924(4) 0.5331(4) 0.4007(3) 0.0426(15) Uani 1 1 d . . .
H2BA H 0.7216 0.5687 0.3795 0.051 Uiso 1 1 calc R . .
H2BB H 0.7170 0.5047 0.4385 0.051 Uiso 1 1 calc R . .
O3B O 0.6126(3) 0.6774(2) 0.3512(2) 0.0489(11) Uani 1 1 d . . .
C31B C 0.5663(4) 0.6502(4) 0.4079(3) 0.0406(15) Uani 1 1 d . . .
C32B C 0.4857(4) 0.6922(4) 0.4385(3) 0.0457(16) Uani 1 1 d . . .
H32B H 0.4601 0.7403 0.4195 0.055 Uiso 1 1 calc R . .
C33B C 0.4435(4) 0.6635(4) 0.4962(3) 0.0506(17) Uani 1 1 d . . .
H33B H 0.3880 0.6911 0.5168 0.061 Uiso 1 1 calc R . .
C34B C 0.4810(4) 0.5952(4) 0.5241(3) 0.0459(16) Uani 1 1 d . . .
H34B H 0.4520 0.5764 0.5651 0.055 Uiso 1 1 calc R . .
C35B C 0.5606(4) 0.5532(4) 0.4935(3) 0.0462(16) Uani 1 1 d . . .
H35B H 0.5857 0.5057 0.5136 0.055 Uiso 1 1 calc R . .
C36B C 0.6049(4) 0.5795(4) 0.4336(3) 0.0399(15) Uani 1 1 d . . .
C3B C 0.5948(4) 0.7585(4) 0.3491(3) 0.0465(16) Uani 1 1 d . . .
H3BA H 0.5761 0.7793 0.3977 0.056 Uiso 1 1 calc R . .
H3BB H 0.5512 0.7832 0.3251 0.056 Uiso 1 1 calc R . .
O4B O 0.6898(3) 0.7511(3) 0.2383(2) 0.0480(11) Uani 1 1 d . . .
C41B C 0.7569(4) 0.7630(4) 0.1942(3) 0.0429(16) Uani 1 1 d . . .
C42B C 0.7827(4) 0.7290(4) 0.1276(3) 0.0435(16) Uani 1 1 d . . .
C43B C 0.8503(4) 0.7402(4) 0.0809(4) 0.0546(18) Uani 1 1 d . . .
H43B H 0.8698 0.7170 0.0355 0.066 Uiso 1 1 calc R . .
C44B C 0.8899(5) 0.7839(5) 0.0986(4) 0.064(2) Uani 1 1 d . . .
H44B H 0.9353 0.7914 0.0655 0.076 Uiso 1 1 calc R . .
C45B C 0.8629(5) 0.8163(5) 0.1644(4) 0.067(2) Uani 1 1 d . . .
H45B H 0.8904 0.8456 0.1771 0.081 Uiso 1 1 calc R . .
C46B C 0.7959(4) 0.8068(4) 0.2126(4) 0.0532(18) Uani 1 1 d . . .
H46B H 0.7770 0.8302 0.2578 0.064 Uiso 1 1 calc R . .
C4B C 0.6692(4) 0.7752(4) 0.3105(3) 0.0519(18) Uani 1 1 d . . .
H4BA H 0.6595 0.8307 0.3126 0.062 Uiso 1 1 calc R . .
H4BB H 0.7142 0.7473 0.3322 0.062 Uiso 1 1 calc R . .
O5B O 0.6408(2) 0.6216(2) 0.0673(2) 0.0437(11) Uani 1 1 d . . .
H5B H 0.5993 0.6110 0.0688 0.066 Uiso 1 1 calc R . .
C51B C 0.6284(4) 0.6968(4) 0.0472(3) 0.0394(15) Uani 1 1 d . . .
C52B C 0.5736(4) 0.7362(4) 0.0082(3) 0.0456(17) Uani 1 1 d . . .
C53B C 0.5639(4) 0.8124(4) -0.0078(3) 0.0526(18) Uani 1 1 d . . .
H53B H 0.5270 0.8401 -0.0347 0.063 Uiso 1 1 calc R . .
C54B C 0.6072(4) 0.8484(4) 0.0147(4) 0.0576(19) Uani 1 1 d . . .
H54B H 0.5990 0.9010 0.0048 0.069 Uiso 1 1 calc R . .
C55B C 0.6633(4) 0.8071(4) 0.0522(4) 0.0524(18) Uani 1 1 d . . .
H55B H 0.6936 0.8320 0.0671 0.063 Uiso 1 1 calc R . .
C56B C 0.6757(4) 0.7307(4) 0.0682(3) 0.0415(16) Uani 1 1 d . . .
C5B C 0.7380(4) 0.6844(4) 0.1065(3) 0.0425(15) Uani 1 1 d . . .
H5BA H 0.7108 0.6625 0.1494 0.051 Uiso 1 1 calc R . .
H5BB H 0.7778 0.6412 0.0758 0.051 Uiso 1 1 calc R . .
O6B O 0.5011(2) 0.5786(3) 0.0741(2) 0.0470(11) Uani 1 1 d . . .
C61B C 0.4355(4) 0.6466(4) 0.0850(3) 0.0416(16) Uani 1 1 d . . .
C62B C 0.3640(4) 0.6549(4) 0.1384(3) 0.0491(17) Uani 1 1 d . . .
H62B H 0.3588 0.6140 0.1695 0.059 Uiso 1 1 calc R . .
C63B C 0.3011(4) 0.7243(5) 0.1443(4) 0.0537(19) Uani 1 1 d . . .
H63B H 0.2523 0.7311 0.1800 0.064 Uiso 1 1 calc R . .
C64B C 0.3081(4) 0.7829(5) 0.0997(4) 0.0560(19) Uani 1 1 d . . .
H64B H 0.2641 0.8299 0.1042 0.067 Uiso 1 1 calc R . .
C65B C 0.3789(4) 0.7743(4) 0.0480(3) 0.0523(18) Uani 1 1 d . . .
H65B H 0.3833 0.8156 0.0171 0.063 Uiso 1 1 calc R . .
C66B C 0.4439(4) 0.7060(4) 0.0404(3) 0.0434(16) Uani 1 1 d . . .
C6B C 0.5227(4) 0.6988(4) -0.0158(3) 0.0475(16) Uani 1 1 d . . .
H6BA H 0.5544 0.6440 -0.0261 0.057 Uiso 1 1 calc R . .
H6BB H 0.5099 0.7234 -0.0597 0.057 Uiso 1 1 calc R . .
C7B C 0.4909(4) 0.5106(4) 0.1065(3) 0.0492(17) Uani 1 1 d . . .
H7BA H 0.4415 0.5051 0.0994 0.059 Uiso 1 1 calc R . .
H7BB H 0.4849 0.5126 0.1578 0.059 Uiso 1 1 calc R . .
C8B C 0.5632(4) 0.4443(4) 0.0742(4) 0.0497(17) Uani 1 1 d . . .
H8BA H 0.5539 0.3956 0.0901 0.060 Uiso 1 1 calc R . .
H8BB H 0.5745 0.4465 0.0222 0.060 Uiso 1 1 calc R . .
C1' C 0.9035(9) 0.4420(8) 0.2486(7) 0.059(4) Uani 0.50 1 d PDU A 1
C2' C 0.9286(12) 0.3889(9) 0.3044(9) 0.097(7) Uani 0.50 1 d PDU A 1
C3' C 0.9922(10) 0.3220(9) 0.2739(8) 0.084(5) Uani 0.50 1 d PDU A 1
C4' C 1.0095(10) 0.3251(9) 0.1966(8) 0.085(6) Uani 0.50 1 d PDU A 1
C5' C 0.9532(9) 0.4001(8) 0.1845(8) 0.079(5) Uani 0.50 1 d PDU A 1
C6' C 0.9812(8) 0.4381(8) 0.1250(8) 0.060(6) Uani 0.50 1 d PDU A 1
C7' C 0.9570(8) 0.5205(8) 0.1306(7) 0.062(4) Uani 0.50 1 d PDU A 1
C8' C 0.9092(10) 0.5598(9) 0.1904(7) 0.079(5) Uani 0.50 1 d PDU A 1
C9' C 0.8833(10) 0.5199(8) 0.2517(8) 0.067(5) Uani 0.50 1 d PDU A 1
C10' C 0.8866(10) 0.5566(9) 0.3130(7) 0.070(5) Uani 0.50 1 d PDU A 1
C11' C 0.9060(9) 0.5103(8) 0.3678(8) 0.060(4) Uani 0.50 1 d PDU A 1
C12' C 0.9266(11) 0.4265(9) 0.3639(9) 0.093(6) Uani 0.50 1 d PDU A 1
C13' C 0.9940(10) 0.3880(9) 0.3962(9) 0.077(5) Uani 0.50 1 d PDU A 1
C14' C 1.0571(9) 0.3202(9) 0.3685(8) 0.077(5) Uani 0.50 1 d PDU A 1
C15' C 1.0557(12) 0.2855(15) 0.3046(10) 0.108(14) Uani 0.50 1 d PDU A 1
C16' C 1.1381(10) 0.2576(11) 0.2611(8) 0.095(6) Uani 0.50 1 d PDU A 1
C17' C 1.1517(12) 0.2612(13) 0.1879(9) 0.098(7) Uani 0.50 1 d PDU A 1
C18' C 1.0849(9) 0.2998(10) 0.1550(9) 0.078(5) Uani 0.50 1 d PDU A 1
C19' C 1.1128(9) 0.3423(9) 0.0950(8) 0.071(5) Uani 0.50 1 d PDU A 1
C20' C 1.0618(8) 0.4132(7) 0.0796(7) 0.065(4) Uani 0.50 1 d PDU A 1
C21' C 1.0919(8) 0.4754(8) 0.0569(7) 0.058(4) Uani 0.50 1 d PDU A 1
C22' C 1.0257(9) 0.5402(10) 0.0896(10) 0.068(6) Uani 0.50 1 d PDU A 1
C23' C 1.0420(10) 0.6004(10) 0.1109(9) 0.084(6) Uani 0.50 1 d PDU A 1
C24' C 0.9932(10) 0.6403(11) 0.1773(9) 0.093(6) Uani 0.50 1 d PDU A 1
C25' C 0.930(2) 0.619(2) 0.2146(10) 0.15(3) Uani 0.50 1 d PDU A 1
C26' C 0.9149(11) 0.6185(10) 0.2922(8) 0.072(5) Uani 0.50 1 d PDU A 1
C27' C 0.9652(10) 0.6316(10) 0.3260(8) 0.069(5) Uani 0.50 1 d PDU A 1
C28' C 0.9868(9) 0.5840(9) 0.3849(8) 0.066(5) Uani 0.50 1 d PDU A 1
C29' C 0.9587(9) 0.5223(9) 0.4044(9) 0.066(5) Uani 0.50 1 d PDU A 1
C30' C 1.0130(10) 0.4490(10) 0.4212(13) 0.073(8) Uani 0.50 1 d PDU A 1
C31' C 1.0944(9) 0.4339(9) 0.4182(8) 0.070(5) Uani 0.50 1 d PDU A 1
C32' C 1.1608(10) 0.3682(11) 0.3857(11) 0.088(8) Uani 0.50 1 d PDU A 1
C33' C 1.1412(10) 0.3103(11) 0.3629(10) 0.089(6) Uani 0.50 1 d PDU A 1
C34' C 1.1924(11) 0.2713(12) 0.2958(9) 0.105(7) Uani 0.50 1 d PDU A 1
C35' C 1.2583(19) 0.2924(18) 0.2569(10) 0.128(18) Uani 0.50 1 d PDU A 1
C36' C 1.2728(11) 0.2973(10) 0.1791(9) 0.079(6) Uani 0.50 1 d PDU A 1
C37' C 1.2199(10) 0.2826(10) 0.1477(8) 0.073(5) Uani 0.50 1 d PDU A 1
C38' C 1.1952(10) 0.3316(8) 0.0905(8) 0.064(5) Uani 0.50 1 d PDU A 1
C39' C 1.2227(9) 0.3917(8) 0.0715(8) 0.067(5) Uani 0.50 1 d PDU A 1
C40' C 1.1691(10) 0.4645(9) 0.0542(12) 0.071(7) Uani 0.50 1 d PDU A 1
C41' C 1.1870(10) 0.5241(9) 0.0797(9) 0.071(6) Uani 0.50 1 d PDU A 1
C42' C 1.1259(9) 0.5920(9) 0.1061(8) 0.076(5) Uani 0.50 1 d PDU A 1
C43' C 1.1266(11) 0.6260(14) 0.1707(10) 0.105(9) Uani 0.50 1 d PDU A 1
C44' C 1.0444(10) 0.6581(11) 0.2126(8) 0.091(6) Uani 0.50 1 d PDU A 1
C45' C 1.0345(11) 0.6509(11) 0.2854(8) 0.074(5) Uani 0.50 1 d PDU A 1
C46' C 1.0994(10) 0.6125(13) 0.3193(10) 0.100(7) Uani 0.50 1 d PDU A 1
C47' C 1.0702(10) 0.5693(9) 0.3802(9) 0.074(5) Uani 0.50 1 d PDU A 1
C48' C 1.1221(9) 0.4987(8) 0.3956(9) 0.087(5) Uani 0.50 1 d PDU A 1
C49' C 1.2050(10) 0.4730(11) 0.3515(9) 0.074(7) Uani 0.50 1 d PDU A 1
C50' C 1.2302(9) 0.3899(9) 0.3442(8) 0.076(5) Uani 0.50 1 d PDU A 1
C51' C 1.2767(11) 0.3535(10) 0.2810(8) 0.098(6) Uani 0.50 1 d PDU A 1
C52' C 1.3046(12) 0.3946(10) 0.2212(9) 0.083(6) Uani 0.50 1 d PDU A 1
C53' C 1.2998(12) 0.3603(9) 0.1588(8) 0.082(6) Uani 0.50 1 d PDU A 1
C54' C 1.2769(10) 0.4059(9) 0.1057(9) 0.071(5) Uani 0.50 1 d PDU A 1
C55' C 1.2538(11) 0.4889(9) 0.1108(9) 0.090(6) Uani 0.50 1 d PDU A 1
C56' C 1.2539(12) 0.5253(10) 0.1699(9) 0.095(7) Uani 0.50 1 d PDU A 1
C57' C 1.1911(10) 0.5918(10) 0.2009(8) 0.088(5) Uani 0.50 1 d PDU A 1
C58' C 1.1763(11) 0.5852(11) 0.2781(9) 0.110(7) Uani 0.50 1 d PDU A 1
C59' C 1.2320(10) 0.5122(10) 0.2914(9) 0.089(6) Uani 0.50 1 d PDU A 1
C60' C 1.2812(12) 0.4727(10) 0.2253(8) 0.078(6) Uani 0.50 1 d PDU A 1
C1" C 0.8817(16) 0.5306(11) 0.2985(10) 0.114(9) Uani 0.50 1 d PDU B 2
C2" C 0.9015(13) 0.4816(11) 0.3563(10) 0.095(7) Uani 0.50 1 d PDU B 2
C3" C 0.9216(13) 0.4068(10) 0.3334(11) 0.098(7) Uani 0.50 1 d PDU B 2
C4" C 0.9174(16) 0.4053(12) 0.2603(10) 0.130(10) Uani 0.50 1 d PDU B 2
C5" C 0.8934(14) 0.4852(12) 0.2385(9) 0.092(7) Uani 0.50 1 d PDU B 2
C6" C 0.9271(12) 0.5044(10) 0.1702(9) 0.100(6) Uani 0.50 1 d PDU B 2
C7" C 0.9497(12) 0.5727(10) 0.1559(9) 0.104(7) Uani 0.50 1 d PDU B 2
C8" C 0.9366(12) 0.6182(11) 0.2126(7) 0.067(10) Uani 0.50 1 d PDU B 2
C9" C 0.9031(13) 0.5946(12) 0.2861(9) 0.094(7) Uani 0.50 1 d PDU B 2
C10" C 0.9457(11) 0.6123(11) 0.3313(9) 0.083(7) Uani 0.50 1 d PDU B 2
C11" C 0.9670(10) 0.5655(10) 0.3872(10) 0.076(6) Uani 0.50 1 d PDU B 2
C12" C 0.9430(11) 0.4985(10) 0.3996(11) 0.082(6) Uani 0.50 1 d PDU B 2
C13" C 1.0070(12) 0.4359(10) 0.4203(16) 0.087(11) Uani 0.50 1 d PDU B 2
C14" C 1.0243(11) 0.3634(11) 0.3983(11) 0.088(6) Uani 0.50 1 d PDU B 2
C15" C 0.9825(11) 0.3486(11) 0.3522(11) 0.114(7) Uani 0.50 1 d PDU B 2
C16" C 1.0416(13) 0.2883(19) 0.3050(12) 0.137(19) Uani 0.50 1 d PDU B 2
C17" C 1.0379(12) 0.2889(14) 0.2362(10) 0.136(9) Uani 0.50 1 d PDU B 2
C18" C 0.9720(12) 0.3516(11) 0.2160(9) 0.094(6) Uani 0.50 1 d PDU B 2
C19" C 1.0049(11) 0.3722(11) 0.1435(10) 0.113(7) Uani 0.50 1 d PDU B 2
C20" C 0.9839(16) 0.4478(11) 0.1183(15) 0.150(18) Uani 0.50 1 d PDU B 2
C21" C 1.0434(11) 0.4813(11) 0.0780(12) 0.114(8) Uani 0.50 1 d PDU B 2
C22" C 1.0213(11) 0.5608(12) 0.0989(12) 0.088(8) Uani 0.50 1 d PDU B 2
C23" C 1.0806(12) 0.5885(12) 0.1034(11) 0.098(7) Uani 0.50 1 d PDU B 2
C24" C 1.0689(9) 0.6352(10) 0.1629(8) 0.079(5) Uani 0.50 1 d PDU B 2
C25" C 0.9977(10) 0.6494(11) 0.2157(8) 0.090(6) Uani 0.50 1 d PDU B 2
C26" C 1.0033(11) 0.6468(12) 0.2883(9) 0.084(6) Uani 0.50 1 d PDU B 2
C27" C 1.0815(10) 0.6308(11) 0.2987(9) 0.082(6) Uani 0.50 1 d PDU B 2
C28" C 1.1048(9) 0.5794(10) 0.3561(9) 0.086(6) Uani 0.50 1 d PDU B 2
C29" C 1.0464(9) 0.5493(9) 0.3988(10) 0.079(6) Uani 0.50 1 d PDU B 2
C30" C 1.0694(10) 0.4699(9) 0.4209(11) 0.086(6) Uani 0.50 1 d PDU B 2
C31" C 1.1497(9) 0.4232(9) 0.4010(9) 0.080(5) Uani 0.50 1 d PDU B 2
C32" C 1.1682(10) 0.3438(11) 0.3793(11) 0.081(7) Uani 0.50 1 d PDU B 2
C33" C 1.1082(11) 0.3153(11) 0.3777(11) 0.090(7) Uani 0.50 1 d PDU B 2
C34" C 1.1217(10) 0.2676(11) 0.3180(9) 0.099(6) Uani 0.50 1 d PDU B 2
C35" C 1.1916(10) 0.2536(11) 0.2638(8) 0.084(5) Uani 0.50 1 d PDU B 2
C36" C 1.1889(11) 0.2577(11) 0.1904(8) 0.084(6) Uani 0.50 1 d PDU B 2
C37" C 1.1110(11) 0.2742(15) 0.1806(11) 0.128(9) Uani 0.50 1 d PDU B 2
C38" C 1.0897(11) 0.3240(12) 0.1219(12) 0.106(8) Uani 0.50 1 d PDU B 2
C39" C 1.1448(11) 0.3577(10) 0.0805(11) 0.094(7) Uani 0.50 1 d PDU B 2
C40" C 1.1244(11) 0.4360(10) 0.0574(12) 0.102(7) Uani 0.50 1 d PDU B 2
C41" C 1.1847(12) 0.4709(10) 0.0594(15) 0.089(9) Uani 0.50 1 d PDU B 2
C42" C 1.1651(12) 0.5450(11) 0.0790(12) 0.089(8) Uani 0.50 1 d PDU B 2
C43" C 1.2077(9) 0.5574(9) 0.1257(9) 0.086(5) Uani 0.50 1 d PDU B 2
C44" C 1.1489(12) 0.6160(15) 0.1758(10) 0.112(10) Uani 0.50 1 d PDU B 2
C45" C 1.1546(10) 0.6157(11) 0.2433(9) 0.104(7) Uani 0.50 1 d PDU B 2
C46" C 1.2184(10) 0.5516(10) 0.2650(8) 0.080(5) Uani 0.50 1 d PDU B 2
C47" C 1.1864(8) 0.5305(8) 0.3346(7) 0.067(4) Uani 0.50 1 d PDU B 2
C48" C 1.2098(13) 0.4526(10) 0.3559(12) 0.089(9) Uani 0.50 1 d PDU B 2
C49" C 1.2677(10) 0.3967(8) 0.3055(8) 0.075(5) Uani 0.50 1 d PDU B 2
C50" C 1.2411(10) 0.3307(9) 0.3234(8) 0.081(5) Uani 0.50 1 d PDU B 2
C51" C 1.2524(12) 0.2860(12) 0.2663(9) 0.065(8) Uani 0.50 1 d PDU B 2
C52" C 1.2879(13) 0.3098(12) 0.1945(9) 0.093(7) Uani 0.50 1 d PDU B 2
C53" C 1.2456(12) 0.2925(12) 0.1474(9) 0.086(7) Uani 0.50 1 d PDU B 2
C54" C 1.2247(10) 0.3408(9) 0.0915(10) 0.073(5) Uani 0.50 1 d PDU B 2
C55" C 1.2477(12) 0.4081(9) 0.0798(11) 0.082(6) Uani 0.50 1 d PDU B 2
C56" C 1.2885(10) 0.4242(9) 0.1242(9) 0.070(5) Uani 0.50 1 d PDU B 2
C57" C 1.2680(11) 0.4991(9) 0.1464(9) 0.083(6) Uani 0.50 1 d PDU B 2
C58" C 1.2719(13) 0.5002(10) 0.2190(8) 0.080(6) Uani 0.50 1 d PDU B 2
C59" C 1.2965(11) 0.4213(9) 0.2402(8) 0.068(5) Uani 0.50 1 d PDU B 2
C60" C 1.3087(14) 0.3739(10) 0.1808(10) 0.098(7) Uani 0.50 1 d PDU B 2
C11 C 0.9315(8) -0.1644(7) 0.5049(7) 0.044(3) Uiso 0.50 1 d P . .
C12 C 0.8572(8) -0.1332(7) 0.5529(7) 0.047(3) Uiso 0.50 1 d P . .
H12 H 0.8138 -0.1506 0.5538 0.057 Uiso 0.50 1 calc PR . .
C13 C 0.8459(8) -0.0763(7) 0.5998(7) 0.048(3) Uiso 0.50 1 d P . .
H13 H 0.7956 -0.0544 0.6334 0.058 Uiso 0.50 1 calc PR . .
C14 C 0.9094(10) -0.0540(10) 0.5955(9) 0.072(4) Uiso 0.50 1 d P . .
H14 H 0.9044 -0.0148 0.6259 0.087 Uiso 0.50 1 calc PR . .
C15 C 0.9804(11) -0.0873(10) 0.5480(9) 0.080(5) Uiso 0.50 1 d P . .
H15 H 1.0245 -0.0707 0.5464 0.096 Uiso 0.50 1 calc PR . .
C16 C 0.9915(8) -0.1390(8) 0.5058(7) 0.051(3) Uiso 0.50 1 d P . .
H16 H 1.0432 -0.1605 0.4740 0.062 Uiso 0.50 1 calc PR . .
C17 C 0.9427(5) -0.2261(5) 0.4561(4) 0.080(5) Uiso 0.50 1 d P . .
H171 H 0.9982 -0.2421 0.4258 0.119 Uiso 0.50 1 calc PR . .
H172 H 0.9043 -0.2067 0.4268 0.119 Uiso 0.50 1 calc PR . .
H173 H 0.9331 -0.2699 0.4835 0.119 Uiso 0.50 1 calc PR . .
C21 C 0.9324(5) 0.1150(5) 0.8185(4) 0.0857(16) Uiso 0.50 1 d PRD C 1
C22 C 0.9427(5) 0.1696(5) 0.7674(4) 0.0857(16) Uiso 0.50 1 d PRD C 1
H22 H 0.9742 0.1996 0.7705 0.103 Uiso 0.50 1 calc PR D 1
C23 C 0.9069(5) 0.1801(5) 0.7117(4) 0.0857(16) Uiso 0.50 1 d PD C 1
H23 H 0.9139 0.2174 0.6767 0.103 Uiso 0.50 1 calc PR C 1
C24 C 0.8607(7) 0.1362(7) 0.7071(5) 0.0857(16) Uiso 0.50 1 d PD C 1
H24 H 0.8364 0.1434 0.6689 0.103 Uiso 0.50 1 calc PR C 1
C25 C 0.8501(7) 0.0817(6) 0.7583(6) 0.0857(16) Uiso 0.50 1 d PD C 1
H25 H 0.8182 0.0520 0.7554 0.103 Uiso 0.50 1 calc PR C 1
C26 C 0.8864(6) 0.0709(5) 0.8138(5) 0.0857(16) Uiso 0.50 1 d PD C 1
H26 H 0.8797 0.0333 0.8485 0.103 Uiso 0.50 1 calc PR C 1
C27 C 0.9710(9) 0.1035(9) 0.8790(7) 0.203(12) Uiso 0.50 1 d PD C 1
H271 H 1.0011 0.1388 0.8743 0.305 Uiso 0.50 1 calc PR C 1
H272 H 1.0082 0.0507 0.8783 0.305 Uiso 0.50 1 calc PR C 1
H273 H 0.9289 0.1135 0.9236 0.305 Uiso 0.50 1 calc PR C 1
C31 C 0.3341(12) -0.1312(13) 0.8744(14) 0.0857(16) Uiso 0.25 1 d PD E 1
C32 C 0.4051(16) -0.1135(11) 0.8550(15) 0.0857(16) Uiso 0.25 1 d PD E 1
H32 H 0.4039 -0.0642 0.8648 0.103 Uiso 0.25 1 calc PR E 1
C33 C 0.4778(12) -0.1684(16) 0.8211(16) 0.0857(16) Uiso 0.25 1 d PD E 1
H33 H 0.5262 -0.1564 0.8079 0.103 Uiso 0.25 1 calc PR E 1
C34 C 0.4796(12) -0.2408(14) 0.8067(16) 0.0857(16) Uiso 0.25 1 d PD E 1
H34 H 0.5293 -0.2782 0.7837 0.103 Uiso 0.25 1 calc PR E 1
C35 C 0.4086(17) -0.2584(11) 0.8262(18) 0.0857(16) Uiso 0.25 1 d PD E 1
H35 H 0.4098 -0.3078 0.8165 0.103 Uiso 0.25 1 calc PR E 1
C36 C 0.3359(13) -0.2035(15) 0.8598(17) 0.0857(16) Uiso 0.25 1 d PD E 1
H36 H 0.2874 -0.2154 0.8728 0.103 Uiso 0.25 1 calc PR E 1
C37 C 0.2552(17) -0.072(2) 0.911(2) 0.203(12) Uiso 0.25 1 d PD E 1
H371 H 0.2116 -0.0933 0.9208 0.305 Uiso 0.25 1 calc PR E 1
H372 H 0.2429 -0.0269 0.8807 0.305 Uiso 0.25 1 calc PR E 1
H373 H 0.2600 -0.0566 0.9555 0.305 Uiso 0.25 1 calc PR E 1
C41 C 0.9132(10) -0.1218(12) 0.8572(10) 0.0857(16) Uiso 0.25 1 d PD F 1
C42 C 0.9219(11) -0.1177(13) 0.7847(11) 0.0857(16) Uiso 0.25 1 d PD F 1
H42 H 0.8754 -0.1031 0.7667 0.103 Uiso 0.25 1 calc PR F 1
C43 C 0.9988(13) -0.1351(14) 0.7384(9) 0.0857(16) Uiso 0.25 1 d PD F 1
H43 H 1.0047 -0.1322 0.6889 0.103 Uiso 0.25 1 calc PR F 1
C44 C 1.0669(11) -0.1567(14) 0.7647(11) 0.0857(16) Uiso 0.25 1 d PD F 1
H44 H 1.1193 -0.1689 0.7332 0.103 Uiso 0.25 1 calc PR F 1
C45 C 1.0582(11) -0.1603(15) 0.8372(12) 0.0857(16) Uiso 0.25 1 d PD F 1
H45 H 1.1046 -0.1744 0.8552 0.103 Uiso 0.25 1 calc PR F 1
C46 C 0.9813(13) -0.1433(14) 0.8835(9) 0.0857(16) Uiso 0.25 1 d PD F 1
H46 H 0.9754 -0.1464 0.9330 0.103 Uiso 0.25 1 calc PR F 1
C47 C 0.8300(13) -0.103(2) 0.9073(15) 0.203(12) Uiso 0.25 1 d PD F 1
H471 H 0.8347 -0.1089 0.9559 0.305 Uiso 0.25 1 calc PR F 1
H472 H 0.8039 -0.1377 0.8985 0.305 Uiso 0.25 1 calc PR F 1
H473 H 0.7972 -0.0500 0.8998 0.305 Uiso 0.25 1 calc PR F 1
C51 C 0.3303(14) -0.157(2) 0.8701(19) 0.0857(16) Uiso 0.17 1 d PD G 2
C52 C 0.371(2) -0.1046(15) 0.864(2) 0.0857(16) Uiso 0.17 1 d PD G 2
H52 H 0.3423 -0.0541 0.8824 0.103 Uiso 0.17 1 calc PR G 2
C53 C 0.454(2) -0.127(2) 0.832(3) 0.0857(16) Uiso 0.17 1 d PD G 2
H53 H 0.4815 -0.0915 0.8284 0.103 Uiso 0.17 1 calc PR G 2
C54 C 0.4960(15) -0.201(2) 0.806(2) 0.0857(16) Uiso 0.17 1 d PD G 2
H54 H 0.5524 -0.2161 0.7838 0.103 Uiso 0.17 1 calc PR G 2
C55 C 0.455(2) -0.2531(16) 0.812(3) 0.0857(16) Uiso 0.17 1 d PD G 2
H55 H 0.4842 -0.3037 0.7937 0.103 Uiso 0.17 1 calc PR G 2
C56 C 0.373(2) -0.2308(19) 0.844(2) 0.0857(16) Uiso 0.17 1 d PD G 2
H56 H 0.3449 -0.2662 0.8476 0.103 Uiso 0.17 1 calc PR G 2
C57 C 0.2407(16) -0.133(4) 0.905(3) 0.203(12) Uiso 0.17 1 d PD G 2
H571 H 0.2223 -0.1761 0.9062 0.305 Uiso 0.17 1 calc PR G 2
H572 H 0.2114 -0.0908 0.8780 0.305 Uiso 0.17 1 calc PR G 2
H573 H 0.2302 -0.1150 0.9531 0.305 Uiso 0.17 1 calc PR G 2
C61 C 0.8406(19) 0.0501(17) 0.8191(14) 0.0857(16) Uiso 0.17 1 d PD H 2
C62 C 0.8903(18) 0.0941(19) 0.7947(17) 0.0857(16) Uiso 0.17 1 d PD H 2
H62 H 0.9262 0.0965 0.8207 0.103 Uiso 0.17 1 calc PR H 2
C63 C 0.887(2) 0.135(2) 0.7319(18) 0.0857(16) Uiso 0.17 1 d PD H 2
H63 H 0.9210 0.1648 0.7152 0.103 Uiso 0.17 1 calc PR H 2
C64 C 0.835(2) 0.131(2) 0.6937(15) 0.0857(16) Uiso 0.17 1 d PD H 2
H64 H 0.8327 0.1587 0.6509 0.103 Uiso 0.17 1 calc PR H 2
C65 C 0.785(2) 0.087(2) 0.7182(17) 0.0857(16) Uiso 0.17 1 d PD H 2
H65 H 0.7489 0.0850 0.6923 0.103 Uiso 0.17 1 calc PR H 2
C66 C 0.7880(19) 0.0466(19) 0.7809(17) 0.0857(16) Uiso 0.17 1 d PD H 2
H66 H 0.7543 0.0165 0.7976 0.103 Uiso 0.17 1 calc PR H 2
C67 C 0.844(3) 0.006(3) 0.8870(19) 0.203(12) Uiso 0.17 1 d PD H 2
H671 H 0.8060 -0.0221 0.8961 0.305 Uiso 0.17 1 calc PR H 2
H672 H 0.8288 0.0420 0.9260 0.305 Uiso 0.17 1 calc PR H 2
H673 H 0.8989 -0.0299 0.8831 0.305 Uiso 0.17 1 calc PR H 2
C71 C 0.366(2) -0.0780(15) 0.8731(19) 0.0857(16) Uiso 0.17 1 d PD I 3
C72 C 0.4441(17) -0.1256(19) 0.841(2) 0.0857(16) Uiso 0.17 1 d PD I 3
H72 H 0.4880 -0.1070 0.8324 0.103 Uiso 0.17 1 calc PR I 3
C73 C 0.4580(16) -0.2005(18) 0.823(2) 0.0857(16) Uiso 0.17 1 d PD I 3
H73 H 0.5113 -0.2329 0.8013 0.103 Uiso 0.17 1 calc PR I 3
C74 C 0.393(2) -0.2279(16) 0.836(2) 0.0857(16) Uiso 0.17 1 d PD I 3
H74 H 0.4029 -0.2790 0.8241 0.103 Uiso 0.17 1 calc PR I 3
C75 C 0.3152(18) -0.180(2) 0.868(3) 0.0857(16) Uiso 0.17 1 d PD I 3
H75 H 0.2713 -0.1988 0.8769 0.103 Uiso 0.17 1 calc PR I 3
C76 C 0.3013(16) -0.1054(18) 0.886(2) 0.0857(16) Uiso 0.17 1 d PD I 3
H76 H 0.2480 -0.0730 0.9081 0.103 Uiso 0.17 1 calc PR I 3
C77 C 0.351(3) 0.0031(19) 0.893(3) 0.203(12) Uiso 0.17 1 d PD I 3
H771 H 0.4021 0.0129 0.8804 0.305 Uiso 0.17 1 calc PR I 3
H772 H 0.3268 0.0102 0.9440 0.305 Uiso 0.17 1 calc PR I 3
H773 H 0.3134 0.0387 0.8679 0.305 Uiso 0.17 1 calc PR I 3

loop_
_atom_site_aniso_label
_atom_site_aniso_U_11
_atom_site_aniso_U_22
_atom_site_aniso_U_33
_atom_site_aniso_U_23
_atom_site_aniso_U_13
_atom_site_aniso_U_12
O1A 0.067(3) 0.073(3) 0.039(3) -0.003(2) -0.018(2) -0.030(3)
C11A 0.063(5) 0.069(5) 0.037(4) -0.007(3) -0.001(3) -0.034(4)
C12A 0.058(5) 0.066(5) 0.038(4) -0.004(3) -0.001(3) -0.027(4)
C13A 0.070(6) 0.081(6) 0.061(5) -0.013(4) 0.001(4) -0.018(5)
C14A 0.083(6) 0.090(7) 0.072(6) -0.024(5) 0.002(5) -0.007(5)
C15A 0.090(7) 0.100(7) 0.052(5) -0.024(5) 0.006(5) -0.033(6)
C16A 0.084(6) 0.087(6) 0.038(4) -0.010(4) -0.001(4) -0.043(5)
C1A 0.055(4) 0.064(4) 0.032(4) -0.005(3) -0.006(3) -0.024(4)
O2A 0.056(3) 0.071(3) 0.033(2) -0.007(2) 0.000(2) -0.034(2)
C21A 0.040(4) 0.062(4) 0.033(4) 0.004(3) -0.011(3) -0.024(3)
C22A 0.041(4) 0.065(4) 0.038(4) 0.002(3) -0.014(3) -0.022(3)
C23A 0.044(4) 0.062(4) 0.049(4) -0.002(3) -0.009(3) -0.026(3)
C24A 0.049(4) 0.068(5) 0.046(4) 0.008(4) -0.006(3) -0.024(4)
C25A 0.046(4) 0.066(5) 0.034(4) -0.002(3) -0.007(3) -0.014(4)
C26A 0.038(4) 0.064(4) 0.034(4) 0.005(3) -0.008(3) -0.021(3)
C2A 0.045(4) 0.068(4) 0.046(4) -0.006(3) -0.017(3) -0.027(4)
O3A 0.045(3) 0.061(3) 0.034(2) -0.006(2) -0.003(2) -0.025(2)
C31A 0.051(4) 0.059(5) 0.031(3) -0.008(3) -0.013(3) -0.026(4)
C32A 0.047(4) 0.061(5) 0.038(4) -0.008(3) -0.014(3) -0.026(4)
C33A 0.048(4) 0.063(5) 0.047(4) -0.005(3) -0.021(3) -0.020(3)
C34A 0.058(5) 0.062(5) 0.047(4) 0.001(3) -0.020(3) -0.029(4)
C35A 0.048(4) 0.070(5) 0.043(4) -0.002(3) -0.016(3) -0.028(4)
C36A 0.043(4) 0.063(4) 0.032(3) -0.002(3) -0.016(3) -0.027(3)
C3A 0.050(4) 0.059(4) 0.033(3) -0.012(3) -0.004(3) -0.027(3)
O4A 0.058(3) 0.056(3) 0.026(2) -0.005(2) -0.008(2) -0.020(2)
C41A 0.055(4) 0.055(5) 0.038(4) 0.005(3) -0.015(3) -0.016(3)
C42A 0.055(4) 0.053(4) 0.048(4) -0.002(3) -0.003(3) -0.018(4)
C43A 0.091(6) 0.057(5) 0.067(6) 0.006(4) -0.011(5) -0.017(4)
C44A 0.132(9) 0.070(6) 0.086(7) 0.026(6) -0.022(6) -0.018(6)
C45A 0.141(9) 0.079(7) 0.057(6) 0.022(5) -0.031(6) -0.013(6)
C46A 0.095(6) 0.080(6) 0.040(4) 0.007(4) -0.016(4) -0.030(5)
C4A 0.061(4) 0.070(5) 0.029(3) -0.011(3) -0.007(3) -0.030(4)
O5A 0.055(3) 0.064(3) 0.039(3) -0.007(2) -0.006(2) -0.026(2)
C51A 0.055(4) 0.052(4) 0.043(4) -0.013(3) 0.000(3) -0.024(3)
C52A 0.058(5) 0.057(4) 0.049(4) -0.020(3) -0.004(4) -0.022(4)
C53A 0.060(5) 0.067(5) 0.067(5) -0.021(4) -0.002(4) -0.036(4)
C54A 0.069(5) 0.069(5) 0.066(6) -0.010(4) 0.002(4) -0.035(4)
C55A 0.075(5) 0.054(4) 0.045(4) -0.007(3) -0.006(4) -0.029(4)
C56A 0.060(4) 0.047(4) 0.041(4) -0.009(3) -0.002(3) -0.029(3)
C5A 0.057(4) 0.049(4) 0.034(4) -0.010(3) -0.002(3) -0.013(3)
O6A 0.066(3) 0.063(3) 0.061(3) -0.012(3) -0.020(3) -0.020(3)
C61A 0.059(5) 0.066(5) 0.052(4) -0.015(4) -0.025(4) -0.020(4)
C62A 0.077(6) 0.066(5) 0.052(4) -0.016(4) -0.037(4) -0.010(4)
C63A 0.084(7) 0.078(6) 0.058(5) -0.017(5) -0.040(5) -0.017(5)
C64A 0.072(6) 0.093(7) 0.057(5) -0.032(5) -0.035(4) 0.008(5)
C65A 0.065(5) 0.093(7) 0.051(5) -0.022(4) -0.022(4) -0.015(5)
C66A 0.063(5) 0.072(5) 0.049(4) -0.031(4) -0.022(4) -0.013(4)
C6A 0.063(5) 0.073(5) 0.051(4) -0.022(4) -0.011(4) -0.030(4)
C7A 0.083(6) 0.069(5) 0.052(4) 0.001(4) -0.029(4) -0.034(5)
C8A 0.082(6) 0.080(5) 0.050(4) -0.002(4) -0.027(4) -0.033(5)
O1B 0.041(3) 0.070(3) 0.047(3) -0.014(2) -0.020(2) -0.020(2)
C11B 0.039(4) 0.063(4) 0.033(3) -0.004(3) -0.010(3) -0.021(3)
C12B 0.040(4) 0.056(4) 0.028(3) 0.002(3) -0.014(3) -0.023(3)
C13B 0.044(4) 0.070(5) 0.039(4) -0.009(3) -0.012(3) -0.021(4)
C14B 0.047(4) 0.079(5) 0.047(4) -0.019(4) -0.009(3) -0.014(4)
C15B 0.060(5) 0.068(5) 0.044(4) -0.019(3) -0.012(3) -0.019(4)
C16B 0.052(4) 0.064(4) 0.043(4) -0.009(3) -0.021(3) -0.024(4)
C1B 0.042(4) 0.058(4) 0.027(3) -0.003(3) -0.013(3) -0.023(3)
O2B 0.041(2) 0.054(3) 0.029(2) -0.0046(19) -0.0099(18) -0.018(2)
C21B 0.031(3) 0.050(4) 0.030(3) 0.004(3) -0.011(3) -0.016(3)
C22B 0.034(3) 0.050(4) 0.033(3) -0.003(3) -0.009(3) -0.015(3)
C23B 0.043(4) 0.064(5) 0.029(3) 0.002(3) -0.007(3) -0.013(3)
C24B 0.050(4) 0.056(4) 0.041(4) 0.001(3) -0.007(3) -0.014(3)
C25B 0.042(4) 0.058(4) 0.033(4) -0.005(3) -0.009(3) -0.015(3)
C26B 0.027(3) 0.051(4) 0.029(3) -0.001(3) -0.009(2) -0.011(3)
C2B 0.040(4) 0.060(4) 0.028(3) -0.001(3) -0.010(3) -0.015(3)
O3B 0.061(3) 0.052(3) 0.028(2) -0.0036(19) -0.004(2) -0.018(2)
C31B 0.050(4) 0.055(4) 0.021(3) -0.003(3) -0.011(3) -0.020(3)
C32B 0.048(4) 0.056(4) 0.030(3) -0.009(3) -0.007(3) -0.014(3)
C33B 0.045(4) 0.062(5) 0.045(4) -0.015(3) -0.007(3) -0.018(4)
C34B 0.049(4) 0.059(4) 0.031(3) -0.006(3) -0.002(3) -0.023(4)
C35B 0.051(4) 0.064(4) 0.028(3) -0.004(3) -0.008(3) -0.025(4)
C36B 0.042(4) 0.058(4) 0.026(3) -0.008(3) -0.011(3) -0.022(3)
C3B 0.054(4) 0.051(4) 0.031(3) -0.010(3) -0.005(3) -0.015(3)
O4B 0.052(3) 0.073(3) 0.024(2) -0.012(2) -0.004(2) -0.028(2)
C41B 0.036(4) 0.054(4) 0.042(4) -0.006(3) -0.013(3) -0.016(3)
C42B 0.042(4) 0.061(4) 0.031(3) -0.003(3) -0.013(3) -0.018(3)
C43B 0.049(4) 0.082(5) 0.036(4) -0.003(3) -0.009(3) -0.028(4)
C44B 0.057(5) 0.094(6) 0.051(5) 0.006(4) -0.016(4) -0.040(4)
C45B 0.065(5) 0.083(6) 0.067(5) -0.006(4) -0.024(4) -0.034(4)
C46B 0.051(4) 0.075(5) 0.043(4) -0.010(3) -0.016(3) -0.026(4)
C4B 0.067(5) 0.059(4) 0.031(4) -0.012(3) -0.008(3) -0.024(4)
O5B 0.042(2) 0.059(3) 0.035(2) -0.005(2) -0.0121(19) -0.021(2)
C51B 0.044(4) 0.052(4) 0.021(3) 0.000(3) -0.006(3) -0.016(3)
C52B 0.037(4) 0.074(5) 0.027(3) 0.001(3) -0.004(3) -0.023(3)
C53B 0.056(4) 0.069(5) 0.036(4) 0.014(3) -0.017(3) -0.023(4)
C54B 0.059(4) 0.063(5) 0.061(5) 0.015(4) -0.027(4) -0.028(4)
C55B 0.056(4) 0.065(5) 0.048(4) 0.010(3) -0.020(3) -0.032(4)
C56B 0.041(4) 0.064(5) 0.021(3) -0.001(3) -0.005(3) -0.021(3)
C5B 0.042(4) 0.058(4) 0.030(3) -0.006(3) -0.008(3) -0.018(3)
O6B 0.037(2) 0.066(3) 0.041(2) -0.001(2) -0.0108(19) -0.021(2)
C61B 0.033(4) 0.066(4) 0.031(3) -0.013(3) -0.014(3) -0.015(3)
C62B 0.040(4) 0.079(5) 0.036(4) -0.010(3) -0.013(3) -0.025(4)
C63B 0.039(4) 0.084(6) 0.043(4) -0.017(4) -0.010(3) -0.023(4)
C64B 0.038(4) 0.073(5) 0.061(5) -0.020(4) -0.018(4) -0.015(4)
C65B 0.053(5) 0.068(5) 0.041(4) -0.008(3) -0.017(3) -0.022(4)
C66B 0.039(4) 0.065(4) 0.032(3) -0.008(3) -0.013(3) -0.019(3)
C6B 0.045(4) 0.068(4) 0.033(3) -0.002(3) -0.015(3) -0.020(3)
C7B 0.048(4) 0.074(5) 0.042(4) 0.008(3) -0.024(3) -0.032(4)
C8B 0.043(4) 0.069(5) 0.050(4) -0.004(3) -0.023(3) -0.025(4)
C1' 0.046(5) 0.065(6) 0.075(6) 0.016(5) -0.018(4) -0.032(5)
C2' 0.088(8) 0.107(8) 0.106(8) 0.004(5) -0.017(5) -0.050(5)
C3' 0.086(7) 0.080(7) 0.091(7) 0.005(5) -0.023(5) -0.037(5)
C4' 0.086(7) 0.083(7) 0.097(7) -0.003(5) -0.029(5) -0.039(5)
C5' 0.075(6) 0.089(7) 0.092(7) -0.006(5) -0.035(5) -0.037(5)
C6' 0.060(7) 0.084(8) 0.061(7) -0.007(4) -0.050(5) -0.029(5)
C7' 0.054(5) 0.077(6) 0.057(6) 0.009(4) -0.030(4) -0.017(4)
C8' 0.072(6) 0.086(7) 0.079(6) 0.006(5) -0.030(5) -0.021(5)
C9' 0.054(6) 0.076(6) 0.074(6) -0.003(5) -0.023(5) -0.019(5)
C10' 0.057(6) 0.071(6) 0.072(6) 0.001(5) -0.007(4) -0.017(5)
C11' 0.051(6) 0.066(6) 0.055(6) -0.004(5) -0.001(4) -0.019(5)
C12' 0.085(7) 0.099(7) 0.095(8) 0.006(5) -0.007(5) -0.044(5)
C13' 0.074(7) 0.078(7) 0.067(7) 0.017(5) -0.009(5) -0.022(5)
C14' 0.082(6) 0.075(6) 0.070(6) 0.009(5) -0.017(5) -0.027(5)
C15' 0.111(15) 0.105(15) 0.112(15) 0.010(5) -0.027(6) -0.046(7)
C16' 0.097(7) 0.090(7) 0.096(7) 0.003(5) -0.025(5) -0.029(5)
C17' 0.101(8) 0.094(8) 0.099(8) -0.009(5) -0.028(5) -0.028(5)
C18' 0.091(7) 0.070(6) 0.080(7) -0.010(5) -0.027(5) -0.030(5)
C19' 0.086(7) 0.078(6) 0.063(6) -0.023(5) -0.024(5) -0.035(5)
C20' 0.076(6) 0.072(6) 0.053(5) -0.014(4) -0.033(4) -0.018(4)
C21' 0.064(6) 0.066(6) 0.039(5) -0.002(4) -0.022(4) -0.008(4)
C22' 0.069(8) 0.072(8) 0.060(7) 0.010(5) -0.026(5) -0.018(5)
C23' 0.084(7) 0.085(7) 0.079(7) 0.011(5) -0.017(5) -0.027(5)
C24' 0.096(7) 0.090(7) 0.092(7) -0.003(5) -0.026(5) -0.029(5)
C25' 0.15(3) 0.15(3) 0.15(3) 0.003(5) -0.041(8) -0.044(10)
C26' 0.069(7) 0.073(7) 0.069(7) -0.009(5) -0.018(5) -0.017(5)
C27' 0.070(7) 0.064(6) 0.071(7) -0.008(5) -0.012(5) -0.025(5)
C28' 0.072(7) 0.070(7) 0.057(6) -0.015(5) -0.012(5) -0.024(5)
C29' 0.068(6) 0.064(6) 0.057(6) -0.009(5) -0.002(4) -0.023(5)
C30' 0.076(10) 0.080(9) 0.052(9) 0.004(5) -0.005(5) -0.025(5)
C31' 0.076(6) 0.079(6) 0.051(6) -0.002(5) -0.024(5) -0.012(5)
C32' 0.092(9) 0.091(9) 0.079(9) 0.009(5) -0.033(5) -0.023(5)
C33' 0.087(8) 0.088(8) 0.084(8) 0.012(5) -0.023(5) -0.024(5)
C34' 0.108(8) 0.102(8) 0.098(8) 0.006(5) -0.031(5) -0.026(5)
C35' 0.125(19) 0.128(19) 0.125(19) 0.003(5) -0.037(7) -0.033(8)
C36' 0.073(7) 0.083(7) 0.075(7) -0.008(5) -0.024(5) -0.015(5)
C37' 0.075(7) 0.072(7) 0.072(7) -0.013(5) -0.015(5) -0.023(5)
C38' 0.065(6) 0.068(6) 0.055(6) -0.018(4) -0.017(5) -0.010(5)
C39' 0.069(6) 0.071(6) 0.053(6) -0.007(5) -0.006(4) -0.018(5)
C40' 0.073(8) 0.080(8) 0.051(8) 0.001(5) -0.008(5) -0.021(5)
C41' 0.068(7) 0.072(7) 0.061(7) 0.018(5) -0.005(5) -0.021(5)
C42' 0.080(6) 0.078(6) 0.071(6) 0.006(5) -0.016(5) -0.031(5)
C43' 0.108(10) 0.103(10) 0.111(10) 0.003(5) -0.025(5) -0.045(6)
C44' 0.096(7) 0.086(7) 0.090(7) 0.000(5) -0.020(5) -0.033(5)
C45' 0.077(7) 0.074(7) 0.075(7) -0.008(5) -0.021(5) -0.027(5)
C46' 0.105(8) 0.099(9) 0.103(9) -0.010(5) -0.030(5) -0.039(5)
C47' 0.084(7) 0.077(7) 0.070(7) -0.019(5) -0.017(5) -0.036(5)
C48' 0.095(7) 0.101(7) 0.077(7) -0.017(5) -0.038(5) -0.031(5)
C49' 0.077(8) 0.092(9) 0.075(8) -0.007(5) -0.048(5) -0.030(5)
C50' 0.074(6) 0.088(7) 0.067(6) -0.001(5) -0.034(5) -0.017(5)
C51' 0.089(7) 0.105(8) 0.097(8) 0.004(5) -0.034(5) -0.022(5)
C52' 0.069(7) 0.095(8) 0.091(8) -0.009(5) -0.029(5) -0.026(5)
C53' 0.070(7) 0.087(7) 0.082(7) -0.004(5) -0.014(5) -0.021(5)
C54' 0.059(6) 0.084(7) 0.065(7) -0.005(5) -0.009(5) -0.022(5)
C55' 0.084(7) 0.098(7) 0.090(7) 0.006(5) -0.013(5) -0.039(5)
C56' 0.090(8) 0.099(8) 0.102(8) 0.006(5) -0.019(5) -0.046(5)
C57' 0.090(7) 0.090(7) 0.094(7) 0.004(5) -0.020(5) -0.046(5)
C58' 0.112(9) 0.112(9) 0.118(9) -0.011(5) -0.033(5) -0.045(5)
C59' 0.087(7) 0.099(7) 0.099(7) -0.005(5) -0.036(5) -0.041(5)
C60' 0.068(7) 0.086(8) 0.090(8) 0.007(5) -0.024(5) -0.039(5)
C1" 0.110(9) 0.116(9) 0.115(10) -0.002(4) -0.029(4) -0.038(5)
C2" 0.090(8) 0.095(8) 0.095(8) 0.003(4) -0.017(4) -0.034(4)
C3" 0.096(8) 0.103(8) 0.100(8) -0.002(4) -0.019(4) -0.044(4)
C4" 0.127(10) 0.132(10) 0.134(11) 0.004(4) -0.034(4) -0.049(5)
C5" 0.088(7) 0.095(8) 0.097(8) -0.003(4) -0.027(4) -0.032(4)
C6" 0.097(7) 0.106(7) 0.101(7) 0.003(4) -0.033(4) -0.033(4)
C7" 0.101(7) 0.107(7) 0.102(7) 0.006(4) -0.031(4) -0.031(4)
C8" 0.063(10) 0.067(10) 0.063(10) 0.006(3) -0.017(4) -0.012(4)
C9" 0.091(8) 0.091(8) 0.096(8) 0.003(4) -0.020(4) -0.030(4)
C10" 0.082(7) 0.082(7) 0.082(7) -0.003(4) -0.019(4) -0.025(4)
C11" 0.078(7) 0.076(7) 0.073(7) -0.004(4) -0.014(4) -0.027(4)
C12" 0.081(7) 0.085(7) 0.080(7) -0.002(4) -0.016(4) -0.030(4)
C13" 0.088(11) 0.089(11) 0.080(11) 0.002(4) -0.017(4) -0.030(5)
C14" 0.087(7) 0.087(7) 0.084(7) 0.007(4) -0.020(4) -0.028(4)
C15" 0.113(8) 0.115(8) 0.116(8) 0.005(4) -0.024(4) -0.045(4)
C16" 0.14(2) 0.14(2) 0.14(2) 0.004(4) -0.036(6) -0.050(7)
C17" 0.138(10) 0.135(10) 0.139(10) -0.001(4) -0.035(4) -0.052(5)
C18" 0.095(7) 0.097(7) 0.098(7) -0.001(4) -0.028(4) -0.039(4)
C19" 0.115(8) 0.118(8) 0.115(8) -0.007(4) -0.036(4) -0.043(4)
C20" 0.151(18) 0.153(18) 0.150(18) 0.001(4) -0.043(6) -0.053(7)
C21" 0.113(8) 0.118(8) 0.111(8) 0.001(4) -0.034(4) -0.037(4)
C22" 0.090(9) 0.089(9) 0.085(9) 0.002(4) -0.027(4) -0.027(4)
C23" 0.097(8) 0.099(8) 0.094(8) 0.005(4) -0.026(4) -0.031(4)
C24" 0.079(6) 0.079(6) 0.076(6) 0.004(3) -0.020(4) -0.023(4)
C25" 0.090(7) 0.088(7) 0.087(7) 0.004(4) -0.025(4) -0.025(4)
C26" 0.085(7) 0.082(7) 0.083(7) -0.002(4) -0.019(4) -0.028(4)
C27" 0.084(7) 0.080(7) 0.082(7) -0.002(4) -0.024(4) -0.026(4)
C28" 0.090(7) 0.087(7) 0.087(7) -0.006(4) -0.024(4) -0.034(4)
C29" 0.084(7) 0.079(7) 0.076(6) -0.006(4) -0.020(4) -0.029(4)
C30" 0.090(7) 0.087(7) 0.078(7) 0.000(4) -0.025(4) -0.024(4)
C31" 0.079(6) 0.085(6) 0.076(6) 0.000(4) -0.025(4) -0.025(4)
C32" 0.085(8) 0.081(7) 0.077(8) 0.001(4) -0.027(4) -0.026(4)
C33" 0.089(7) 0.090(7) 0.088(7) 0.007(4) -0.021(4) -0.029(4)
C34" 0.100(7) 0.097(7) 0.100(7) 0.003(4) -0.025(4) -0.036(4)
C35" 0.086(6) 0.081(6) 0.085(6) -0.001(4) -0.024(4) -0.029(4)
C36" 0.086(6) 0.083(6) 0.086(7) -0.004(4) -0.022(4) -0.030(4)
C37" 0.130(10) 0.128(10) 0.130(10) -0.005(4) -0.036(4) -0.045(5)
C38" 0.111(9) 0.106(9) 0.106(9) -0.005(4) -0.028(4) -0.041(4)
C39" 0.096(7) 0.098(7) 0.090(7) -0.007(4) -0.025(4) -0.033(4)
C40" 0.104(8) 0.103(8) 0.095(8) -0.002(4) -0.028(4) -0.030(4)
C41" 0.089(9) 0.093(10) 0.083(10) 0.001(4) -0.017(4) -0.032(5)
C42" 0.088(8) 0.089(8) 0.086(8) 0.006(4) -0.020(4) -0.028(4)
C43" 0.085(6) 0.087(6) 0.086(6) 0.006(4) -0.018(4) -0.034(4)
C44" 0.112(10) 0.110(10) 0.114(10) 0.004(4) -0.029(4) -0.040(5)
C45" 0.106(7) 0.101(7) 0.106(8) -0.001(4) -0.026(4) -0.037(4)
C46" 0.080(6) 0.082(6) 0.088(6) -0.001(4) -0.026(4) -0.036(4)
C47" 0.069(5) 0.072(5) 0.069(5) -0.011(3) -0.027(4) -0.027(4)
C48" 0.091(10) 0.093(10) 0.089(10) 0.000(4) -0.033(4) -0.032(5)
C49" 0.071(6) 0.080(6) 0.079(6) 0.002(4) -0.026(4) -0.025(4)
C50" 0.079(6) 0.082(6) 0.083(6) 0.006(4) -0.026(4) -0.024(4)
C51" 0.062(9) 0.065(9) 0.063(9) 0.003(3) -0.019(4) -0.013(4)
C52" 0.089(8) 0.090(8) 0.095(8) -0.001(4) -0.019(4) -0.030(4)
C53" 0.087(7) 0.086(7) 0.086(8) -0.006(4) -0.021(4) -0.028(4)
C54" 0.074(6) 0.073(6) 0.072(6) -0.007(4) -0.014(4) -0.026(4)
C55" 0.080(7) 0.087(7) 0.079(7) -0.005(4) -0.017(4) -0.031(4)
C56" 0.065(6) 0.073(6) 0.071(6) 0.001(4) -0.011(4) -0.026(4)
C57" 0.079(6) 0.087(7) 0.085(7) -0.001(4) -0.015(4) -0.037(4)
C58" 0.076(7) 0.084(7) 0.085(7) 0.005(4) -0.024(4) -0.034(4)
C59" 0.062(6) 0.073(6) 0.074(6) -0.005(4) -0.023(4) -0.023(4)
C60" 0.094(8) 0.101(8) 0.099(8) -0.005(4) -0.024(4) -0.033(4)

loop_
_atom_type_symbol
_atom_type_description
_atom_type_scat_dispersion_real
_atom_type_scat_dispersion_imag
_atom_type_scat_source
C C 0.0033 0.0016 'International Tables Vol C Tables 4.2.6.8 and 6.1.1.4'
H H 0.0000 0.0000 'International Tables Vol C Tables 4.2.6.8 and 6.1.1.4'
O O 0.0106 0.0060 'International Tables Vol C Tables 4.2.6.8 and 6.1.1.4'

loop_
_geom_angle_atom_site_label_1
_geom_angle_atom_site_label_2
_geom_angle_atom_site_label_3
_geom_angle
C11A O1A C8A 117.3(5)
O1A C11A C12A 115.9(6)
O1A C11A C16A 123.2(7)
C12A C11A C16A 120.9(8)
C13A C12A C11A 118.0(7)
C13A C12A C1A 120.7(7)
C11A C12A C1A 121.2(7)
C12A C13A C14A 121.6(9)
C15A C14A C13A 119.5(9)
C14A C15A C16A 121.0(8)
C15A C16A C11A 118.9(8)
C26A C1A C12A 113.9(5)
O2A C21A C22A 123.1(5)
O2A C21A C26A 115.1(5)
C22A C21A C26A 121.7(6)
C23A C22A C21A 118.5(6)
C23A C22A C2A 121.0(6)
C21A C22A C2A 120.4(6)
C22A C23A C24A 121.2(6)
C25A C24A C23A 119.5(6)
C26A C25A C24A 121.3(6)
C25A C26A C21A 117.8(6)
C25A C26A C1A 124.2(6)
C21A C26A C1A 118.0(5)
C36A C2A C22A 115.2(5)
C31A O3A C3A 118.3(5)
O3A C31A C32A 122.9(6)
O3A C31A C36A 115.8(6)
C32A C31A C36A 121.3(6)
C33A C32A C31A 120.2(6)
C32A C33A C34A 119.1(7)
C35A C34A C33A 120.0(7)
C36A C35A C34A 122.4(6)
C35A C36A C31A 117.0(6)
C35A C36A C2A 121.8(6)
C31A C36A C2A 121.1(6)
O3A C3A C4A 107.9(5)
C41A O4A C4A 116.7(5)
O4A C41A C46A 124.8(6)
O4A C41A C42A 115.3(6)
C46A C41A C42A 119.9(7)
C43A C42A C41A 116.7(7)
C43A C42A C5A 122.3(7)
C41A C42A C5A 120.9(6)
C44A C43A C42A 123.1(9)
C45A C44A C43A 118.2(9)
C44A C45A C46A 121.3(8)
C45A C46A C41A 120.7(8)
O4A C4A C3A 109.0(5)
O5A C51A C56A 115.4(6)
O5A C51A C52A 122.7(6)
C56A C51A C52A 121.9(6)
C53A C52A C51A 117.9(7)
C53A C52A C6A 120.5(7)
C51A C52A C6A 121.6(6)
C54A C53A C52A 121.3(7)
C53A C54A C55A 119.3(7)
C56A C55A C54A 121.9(7)
C55A C56A C51A 117.6(7)
C55A C56A C5A 124.1(6)
C51A C56A C5A 118.3(6)
C42A C5A C56A 114.2(6)
C61A O6A C7A 118.7(6)
O6A C61A C66A 115.5(7)
O6A C61A C62A 123.5(7)
C66A C61A C62A 120.9(7)
C63A C62A C61A 120.3(9)
C62A C63A C64A 120.7(9)
C63A C64A C65A 120.0(8)
C66A C65A C64A 120.1(9)
C61A C66A C65A 117.8(8)
C61A C66A C6A 122.2(7)
C65A C66A C6A 119.9(8)
C66A C6A C52A 112.5(5)
O6A C7A C8A 110.1(6)
O1A C8A C7A 107.1(6)
C11B O1B C8B 117.6(5)
O1B C11B C16B 124.0(5)
O1B C11B C12B 115.4(5)
C16B C11B C12B 120.6(6)
C13B C12B C11B 117.9(6)
C13B C12B C1B 121.8(5)
C11B C12B C1B 120.3(6)
C12B C13B C14B 122.1(6)
C15B C14B C13B 118.9(7)
C14B C15B C16B 121.1(6)
C15B C16B C11B 119.4(6)
C12B C1B C26B 114.7(5)
O2B C21B C26B 116.3(5)
O2B C21B C22B 122.4(5)
C26B C21B C22B 121.3(6)
C23B C22B C21B 117.4(5)
C23B C22B C2B 120.1(5)
C21B C22B C2B 122.3(6)
C24B C23B C22B 122.8(6)
C23B C24B C25B 118.1(6)
C26B C25B C24B 121.6(6)
C25B C26B C21B 118.7(5)
C25B C26B C1B 123.2(5)
C21B C26B C1B 118.0(5)
C22B C2B C36B 114.7(5)
C31B O3B C3B 116.0(5)
O3B C31B C36B 116.4(5)
O3B C31B C32B 121.8(6)
C36B C31B C32B 121.8(6)
C33B C32B C31B 119.3(6)
C34B C33B C32B 120.0(6)
C33B C34B C35B 120.7(6)
C34B C35B C36B 121.0(6)
C31B C36B C35B 117.1(6)
C31B C36B C2B 122.3(5)
C35B C36B C2B 120.5(6)
O3B C3B C4B 109.1(5)
C41B O4B C4B 116.4(5)
O4B C41B C46B 123.3(6)
O4B C41B C42B 115.2(5)
C46B C41B C42B 121.5(6)
C43B C42B C41B 117.1(6)
C43B C42B C5B 121.4(6)
C41B C42B C5B 121.5(5)
C44B C43B C42B 122.0(6)
C45B C44B C43B 119.2(7)
C44B C45B C46B 120.9(7)
C41B C46B C45B 119.3(6)
O4B C4B C3B 108.2(5)
O5B C51B C52B 122.9(6)
O5B C51B C56B 115.1(5)
C52B C51B C56B 121.9(6)
C53B C52B C51B 118.6(6)
C53B C52B C6B 119.4(6)
C51B C52B C6B 122.0(6)
C54B C53B C52B 120.8(6)
C53B C54B C55B 119.6(7)
C56B C55B C54B 121.4(6)
C55B C56B C51B 117.7(6)
C55B C56B C5B 122.2(6)
C51B C56B C5B 120.1(6)
C42B C5B C56B 114.2(5)
C61B O6B C7B 119.5(5)
C66B C61B O6B 116.4(5)
C66B C61B C62B 121.3(6)
O6B C61B C62B 122.3(6)
C63B C62B C61B 118.2(7)
C64B C63B C62B 121.1(7)
C63B C64B C65B 120.2(7)
C64B C65B C66B 120.8(7)
C61B C66B C65B 118.4(6)
C61B C66B C6B 121.8(6)
C65B C66B C6B 119.8(6)
C52B C6B C66B 111.6(5)
O6B C7B C8B 108.6(5)
O1B C8B C7B 106.9(5)
C9' C1' C5' 120.7(13)
C9' C1' C2' 124.6(13)
C5' C1' C2' 103.4(12)
C12' C2' C3' 124.1(15)
C12' C2' C1' 112.9(14)
C3' C2' C1' 109.8(14)
C15' C3' C2' 121.1(15)
C15' C3' C4' 118.7(15)
C2' C3' C4' 110.6(13)
C18' C4' C5' 120.3(14)
C18' C4' C3' 122.3(15)
C5' C4' C3' 102.5(12)
C6' C5' C1' 120.4(13)
C6' C5' C4' 115.6(13)
C1' C5' C4' 113.6(12)
C5' C6' C20' 125.5(13)
C5' C6' C7' 116.7(12)
C20' C6' C7' 106.0(12)
C8' C7' C22' 120.3(13)
C8' C7' C6' 122.8(13)
C22' C7' C6' 105.8(12)
C7' C8' C9' 119.9(14)
C7' C8' C25' 119.3(16)
C9' C8' C25' 105.7(14)
C1' C9' C8' 119.5(14)
C1' C9' C10' 120.8(13)
C8' C9' C10' 108.2(12)
C11' C10' C26' 121.8(14)
C11' C10' C9' 117.0(13)
C26' C10' C9' 110.9(12)
C10' C11' C29' 120.1(13)
C10' C11' C12' 121.4(14)
C29' C11' C12' 106.1(12)
C2' C12' C13' 114.7(14)
C2' C12' C11' 123.2(14)
C13' C12' C11' 109.5(12)
C14' C13' C30' 119.5(14)
C14' C13' C12' 122.8(14)
C30' C13' C12' 105.9(13)
C13' C14' C33' 121.2(14)
C13' C14' C15' 119.1(14)
C33' C14' C15' 107.0(13)
C3' C15' C16' 120.1(17)
C3' C15' C14' 118.2(16)
C16' C15' C14' 107.4(15)
C17' C16' C15' 119.1(15)
C17' C16' C34' 121.3(16)
C15' C16' C34' 110.2(14)
C16' C17' C37' 117.9(16)
C16' C17' C18' 120.9(16)
C37' C17' C18' 106.5(13)
C4' C18' C19' 122.4(15)
C4' C18' C17' 118.3(15)
C19' C18' C17' 108.9(12)
C20' C19' C38' 119.7(14)
C20' C19' C18' 120.2(14)
C38' C19' C18' 107.4(12)
C19' C20' C6' 115.8(13)
C19' C20' C21' 120.7(13)
C6' C20' C21' 112.6(11)
C40' C21' C22' 123.5(14)
C40' C21' C20' 118.5(13)
C22' C21' C20' 102.8(12)
C23' C22' C21' 118.6(14)
C23' C22' C7' 119.7(14)
C21' C22' C7' 112.9(13)
C22' C23' C42' 119.0(14)
C22' C23' C24' 120.0(15)
C42' C23' C24' 106.7(13)
C25' C24' C44' 120.6(17)
C25' C24' C23' 117.9(16)
C44' C24' C23' 109.9(13)
C24' C25' C8' 122.4(19)
C24' C25' C26' 116.8(18)
C8' C25' C26' 111.5(16)
C27' C26' C10' 119.7(14)
C27' C26' C25' 122.9(16)
C10' C26' C25' 103.6(14)
C26' C27' C45' 119.6(14)
C26' C27' C28' 120.2(15)
C45' C27' C28' 108.8(12)
C29' C28' C47' 116.6(13)
C29' C28' C27' 119.3(14)
C47' C28' C27' 109.0(13)
C28' C29' C11' 118.9(13)
C28' C29' C30' 119.9(14)
C11' C29' C30' 109.8(13)
C31' C30' C29' 124.3(17)
C31' C30' C13' 116.3(15)
C29' C30' C13' 108.7(13)
C30' C31' C32' 125.6(15)
C30' C31' C48' 114.3(15)
C32' C31' C48' 105.1(13)
C33' C32' C31' 116.8(15)
C33' C32' C50' 121.3(16)
C31' C32' C50' 111.2(14)
C32' C33' C14' 120.2(15)
C32' C33' C34' 117.7(16)
C14' C33' C34' 109.2(13)
C35' C34' C16' 120.8(17)
C35' C34' C33' 120.4(17)
C16' C34' C33' 106.1(14)
C34' C35' C51' 120.9(19)
C34' C35' C36' 118.2(18)
C51' C35' C36' 108.5(16)
C37' C36' C53' 121.6(15)
C37' C36' C35' 119.2(15)
C53' C36' C35' 105.9(14)
C36' C37' C17' 122.5(14)
C36' C37' C38' 118.6(15)
C17' C37' C38' 107.8(13)
C39' C38' C19' 119.3(13)
C39' C38' C37' 118.5(14)
C19' C38' C37' 109.4(13)
C38' C39' C40' 120.0(14)
C38' C39' C54' 121.4(13)
C40' C39' C54' 108.3(13)
C21' C40' C41' 118.3(14)
C21' C40' C39' 121.6(15)
C41' C40' C39' 108.6(14)
C42' C41' C40' 120.9(14)
C42' C41' C55' 121.7(14)
C40' C41' C55' 107.9(13)
C41' C42' C23' 119.0(13)
C41' C42' C43' 119.2(14)
C23' C42' C43' 107.4(13)
C57' C43' C44' 122.1(16)
C57' C43' C42' 119.0(16)
C44' C43' C42' 108.7(14)
C45' C44' C43' 115.0(15)
C45' C44' C24' 122.6(15)
C43' C44' C24' 107.3(14)
C44' C45' C27' 117.0(15)
C44' C45' C46' 124.9(16)
C27' C45' C46' 106.1(12)
C58' C46' C45' 118.4(17)
C58' C46' C47' 121.3(17)
C45' C46' C47' 109.5(13)
C48' C47' C28' 123.2(15)
C48' C47' C46' 119.4(15)
C28' C47' C46' 106.5(12)
C47' C48' C31' 121.7(14)
C47' C48' C49' 117.4(15)
C31' C48' C49' 110.7(13)
C59' C49' C48' 123.2(16)
C59' C49' C50' 116.0(14)
C48' C49' C50' 107.0(13)
C51' C50' C49' 121.2(15)
C51' C50' C32' 120.2(15)
C49' C50' C32' 106.0(13)
C50' C51' C52' 121.6(16)
C50' C51' C35' 119.5(16)
C52' C51' C35' 108.4(14)
C60' C52' C51' 119.1(16)
C60' C52' C53' 118.7(14)
C51' C52' C53' 107.1(13)
C54' C53' C36' 119.8(15)
C54' C53' C52' 119.5(15)
C36' C53' C52' 110.1(13)
C53' C54' C39' 119.9(14)
C53' C54' C55' 120.6(15)
C39' C54' C55' 106.7(12)
C56' C55' C41' 117.1(14)
C56' C55' C54' 122.7(15)
C41' C55' C54' 108.5(13)
C55' C56' C57' 123.3(15)
C55' C56' C60' 114.2(14)
C57' C56' C60' 109.7(14)
C43' C57' C56' 119.6(15)
C43' C57' C58' 120.1(15)
C56' C57' C58' 108.6(14)
C46' C58' C59' 121.4(17)
C46' C58' C57' 119.4(16)
C59' C58' C57' 106.2(14)
C49' C59' C58' 117.0(15)
C49' C59' C60' 121.9(15)
C58' C59' C60' 110.4(14)
C52' C60' C59' 120.1(16)
C52' C60' C56' 124.2(15)
C59' C60' C56' 105.1(14)
C9" C1" C2" 119.4(18)
C9" C1" C5" 117.8(17)
C2" C1" C5" 110.0(15)
C3" C2" C12" 120.9(16)
C3" C2" C1" 106.2(15)
C12" C2" C1" 120.8(17)
C15" C3" C2" 120.7(18)
C15" C3" C4" 115.9(18)
C2" C3" C4" 111.3(15)
C18" C4" C5" 120.3(19)
C18" C4" C3" 120.6(19)
C5" C4" C3" 105.3(15)
C6" C5" C1" 121.6(17)
C6" C5" C4" 119.6(17)
C1" C5" C4" 107.1(14)
C5" C6" C20" 122.6(17)
C5" C6" C7" 121.4(16)
C20" C6" C7" 106.7(15)
C8" C7" C22" 119.8(16)
C8" C7" C6" 117.7(15)
C22" C7" C6" 111.8(15)
C7" C8" C25" 119.3(15)
C7" C8" C9" 119.8(15)
C25" C8" C9" 107.3(13)
C1" C9" C10" 119.7(16)
C1" C9" C8" 121.6(16)
C10" C9" C8" 107.1(13)
C11" C10" C9" 122.5(16)
C11" C10" C26" 118.3(15)
C9" C10" C26" 108.6(13)
C10" C11" C12" 116.7(15)
C10" C11" C29" 119.7(15)
C12" C11" C29" 111.1(13)
C2" C12" C11" 120.9(15)
C2" C12" C13" 118.0(16)
C11" C12" C13" 108.7(14)
C14" C13" C12" 119.8(18)
C14" C13" C30" 124.1(17)
C12" C13" C30" 104.4(14)
C13" C14" C15" 120.7(18)
C13" C14" C33" 117.8(16)
C15" C14" C33" 108.9(14)
C3" C15" C14" 119.8(17)
C3" C15" C16" 124.2(18)
C14" C15" C16" 106.1(15)
C17" C16" C15" 119(2)
C17" C16" C34" 117.6(19)
C15" C16" C34" 111.2(16)
C16" C17" C37" 119.3(19)
C16" C17" C18" 116.8(18)
C37" C17" C18" 109.9(16)
C4" C18" C19" 119.5(17)
C4" C18" C17" 123.4(18)
C19" C18" C17" 106.7(15)
C20" C19" C38" 117.4(17)
C20" C19" C18" 123.5(17)
C38" C19" C18" 107.4(15)
C19" C20" C6" 114.4(19)
C19" C20" C21" 123(2)
C6" C20" C21" 106.3(17)
C40" C21" C20" 119.7(18)
C40" C21" C22" 119.7(16)
C20" C21" C22" 111.1(15)
C23" C22" C7" 120.3(18)
C23" C22" C21" 119.8(17)
C7" C22" C21" 103.7(15)
C22" C23" C42" 121.9(16)
C22" C23" C24" 120.7(17)
C42" C23" C24" 108.8(14)
C25" C24" C23" 118.1(15)
C25" C24" C44" 124.0(15)
C23" C24" C44" 105.9(13)
C24" C25" C8" 121.6(15)
C24" C25" C26" 117.4(15)
C8" C25" C26" 109.0(13)
C27" C26" C10" 122.5(15)
C27" C26" C25" 116.9(15)
C10" C26" C25" 108.1(13)
C26" C27" C45" 124.8(16)
C26" C27" C28" 119.0(14)
C45" C27" C28" 104.8(14)
C47" C28" C29" 118.9(14)
C47" C28" C27" 110.9(13)
C29" C28" C27" 117.2(14)
C28" C29" C11" 123.2(14)
C28" C29" C30" 121.0(14)
C11" C29" C30" 104.1(13)
C31" C30" C29" 119.5(14)
C31" C30" C13" 117.5(15)
C29" C30" C13" 111.6(14)
C30" C31" C48" 120.1(15)
C30" C31" C32" 118.3(14)
C48" C31" C32" 108.5(13)
C33" C32" C50" 122.7(16)
C33" C32" C31" 122.1(15)
C50" C32" C31" 102.6(13)
C32" C33" C14" 120.1(16)
C32" C33" C34" 117.9(16)
C14" C33" C34" 109.8(14)
C35" C34" C33" 120.4(16)
C35" C34" C16" 122.3(17)
C33" C34" C16" 104.0(14)
C34" C35" C51" 120.2(15)
C34" C35" C36" 121.1(15)
C51" C35" C36" 105.8(13)
C37" C36" C53" 122.0(16)
C37" C36" C35" 114.5(15)
C53" C36" C35" 111.0(13)
C36" C37" C17" 125.0(18)
C36" C37" C38" 118.2(17)
C17" C37" C38" 106.5(16)
C39" C38" C19" 117.4(17)
C39" C38" C37" 119.4(17)
C19" C38" C37" 109.2(16)
C38" C39" C40" 125.5(16)
C38" C39" C54" 121.8(16)
C40" C39" C54" 103.1(13)
C21" C40" C39" 116.5(16)
C21" C40" C41" 117.4(16)
C39" C40" C41" 113.4(15)
C42" C41" C55" 123.2(18)
C42" C41" C40" 123.7(17)
C55" C41" C40" 103.1(14)
C41" C42" C23" 117.0(17)
C41" C42" C43" 116.1(18)
C23" C42" C43" 109.3(15)
C57" C43" C42" 122.3(15)
C57" C43" C44" 120.6(16)
C42" C43" C44" 106.4(14)
C45" C44" C43" 120.5(18)
C45" C44" C24" 119.1(16)
C43" C44" C24" 109.2(14)
C44" C45" C27" 117.7(16)
C44" C45" C46" 118.0(16)
C27" C45" C46" 108.5(14)
C58" C46" C47" 120.9(15)
C58" C46" C45" 120.6(15)
C47" C46" C45" 108.5(13)
C28" C47" C46" 107.0(12)
C28" C47" C48" 120.8(14)
C46" C47" C48" 121.0(14)
C47" C48" C49" 117.9(15)
C47" C48" C31" 119.7(15)
C49" C48" C31" 111.4(14)
C59" C49" C48" 117.7(14)
C59" C49" C50" 127.4(15)
C48" C49" C50" 102.6(13)
C51" C50" C32" 118.5(14)
C51" C50" C49" 114.8(14)
C32" C50" C49" 114.8(13)
C50" C51" C35" 120.2(15)
C50" C51" C52" 118.4(15)
C35" C51" C52" 109.9(13)
C60" C52" C53" 117.4(16)
C60" C52" C51" 124.1(16)
C53" C52" C51" 106.2(13)
C54" C53" C36" 119.6(16)
C54" C53" C52" 122.3(16)
C36" C53" C52" 107.0(13)
C53" C54" C55" 117.7(15)
C53" C54" C39" 118.8(15)
C55" C54" C39" 110.4(13)
C56" C55" C54" 120.0(15)
C56" C55" C41" 117.9(15)
C54" C55" C41" 109.8(14)
C57" C56" C55" 119.9(14)
C57" C56" C60" 108.2(13)
C55" C56" C60" 120.9(15)
C43" C57" C56" 120.6(15)
C43" C57" C58" 117.4(15)
C56" C57" C58" 110.5(13)
C46" C58" C59" 118.5(16)
C46" C58" C57" 122.7(17)
C59" C58" C57" 105.4(13)
C49" C59" C58" 123.9(15)
C49" C59" C60" 117.1(15)
C58" C59" C60" 108.5(12)
C52" C60" C56" 121.6(17)
C52" C60" C59" 117.8(16)
C56" C60" C59" 107.4(13)
C16 C11 C12 118.2(12)
C16 C11 C17 122.5(11)
C12 C11 C17 119.3(11)
C11 C12 C13 120.1(12)
C14 C13 C12 117.1(14)
C13 C14 C15 119.9(17)
C16 C15 C14 123.7(18)
C15 C16 C11 121.2(15)
C22 C21 C26 120.0(3)
C22 C21 C27 120.1(3)
C26 C21 C27 119.9(3)
C21 C22 C23 120.0(3)
C24 C23 C22 120.1(3)
C23 C24 C25 120.0(3)
C26 C25 C24 119.9(3)
C25 C26 C21 120.0(3)
C36 C31 C32 120.0(3)
C36 C31 C37 120.1(4)
C32 C31 C37 119.9(4)
C33 C32 C31 119.9(3)
C34 C33 C32 120.1(3)
C33 C34 C35 119.9(3)
C36 C35 C34 119.9(3)
C31 C36 C35 120.2(3)
C46 C41 C42 120.1(3)
C46 C41 C47 120.0(4)
C42 C41 C47 119.9(4)
C41 C42 C43 120.0(3)
C44 C43 C42 120.0(3)
C45 C44 C43 120.0(3)
C44 C45 C46 120.0(3)
C41 C46 C45 120.0(3)
C52 C51 C56 120.0(3)
C52 C51 C57 120.0(4)
C56 C51 C57 120.1(4)
C51 C52 C53 120.0(3)
C54 C53 C52 120.1(3)
C55 C54 C53 119.9(3)
C54 C55 C56 120.0(3)
C51 C56 C55 120.1(3)
C66 C61 C62 120.1(3)
C66 C61 C67 119.9(4)
C62 C61 C67 120.0(4)
C61 C62 C63 119.9(3)
C64 C63 C62 119.9(3)
C65 C64 C63 120.1(3)
C64 C65 C66 120.0(3)
C61 C66 C65 120.0(3)
C72 C71 C76 120.0(3)
C72 C71 C77 120.1(4)
C76 C71 C77 119.9(4)
C73 C72 C71 120.1(3)
C72 C73 C74 119.9(3)
C75 C74 C73 120.0(3)
C76 C75 C74 120.1(3)
C75 C76 C71 119.9(3)

loop_
_geom_bond_atom_site_label_1
_geom_bond_atom_site_label_2
_geom_bond_distance
O1A C11A 1.379(9)
O1A C8A 1.436(9)
C11A C12A 1.391(10)
C11A C16A 1.402(10)
C12A C13A 1.380(11)
C12A C1A 1.519(9)
C13A C14A 1.383(12)
C14A C15A 1.370(14)
C15A C16A 1.374(13)
C1A C26A 1.506(9)
O2A C21A 1.383(7)
C21A C22A 1.398(9)
C21A C26A 1.403(9)
C22A C23A 1.367(9)
C22A C2A 1.531(9)
C23A C24A 1.393(10)
C24A C25A 1.384(10)
C25A C26A 1.383(9)
C2A C36A 1.516(9)
O3A C31A 1.386(8)
O3A C3A 1.436(7)
C31A C32A 1.388(9)
C31A C36A 1.393(9)
C32A C33A 1.377(10)
C33A C34A 1.380(10)
C34A C35A 1.376(10)
C35A C36A 1.374(9)
C3A C4A 1.465(10)
O4A C41A 1.356(8)
O4A C4A 1.447(7)
C41A C46A 1.381(10)
C41A C42A 1.408(10)
C42A C43A 1.386(11)
C42A C5A 1.495(10)
C43A C44A 1.378(13)
C44A C45A 1.361(14)
C45A C46A 1.362(12)
O5A C51A 1.379(8)
C51A C56A 1.392(10)
C51A C52A 1.396(10)
C52A C53A 1.384(10)
C52A C6A 1.527(11)
C53A C54A 1.374(11)
C54A C55A 1.379(11)
C55A C56A 1.374(9)
C56A C5A 1.524(10)
O6A C61A 1.369(9)
O6A C7A 1.431(9)
C61A C66A 1.391(11)
C61A C62A 1.393(11)
C62A C63A 1.346(12)
C63A C64A 1.370(13)
C64A C65A 1.402(12)
C65A C66A 1.397(11)
C66A C6A 1.510(11)
C7A C8A 1.476(11)
O1B C11B 1.383(8)
O1B C8B 1.420(7)
C11B C16B 1.389(9)
C11B C12B 1.400(8)
C12B C13B 1.366(9)
C12B C1B 1.509(8)
C13B C14B 1.389(10)
C14B C15B 1.367(10)
C15B C16B 1.370(10)
C1B C26B 1.515(8)
O2B C21B 1.362(7)
C21B C26B 1.397(8)
C21B C22B 1.409(8)
C22B C23B 1.383(9)
C22B C2B 1.512(9)
C23B C24B 1.378(10)
C24B C25B 1.402(9)
C25B C26B 1.374(9)
C2B C36B 1.512(9)
O3B C31B 1.381(7)
O3B C3B 1.432(8)
C31B C36B 1.384(9)
C31B C32B 1.392(9)
C32B C33B 1.371(9)
C33B C34B 1.364(10)
C34B C35B 1.377(9)
C35B C36B 1.394(9)
C3B C4B 1.487(9)
O4B C41B 1.373(7)
O4B C4B 1.440(7)
C41B C46B 1.383(9)
C41B C42B 1.397(9)
C42B C43B 1.393(9)
C42B C5B 1.503(9)
C43B C44B 1.385(10)
C44B C45B 1.369(11)
C45B C46B 1.385(10)
O5B C51B 1.378(7)
C51B C52B 1.392(9)
C51B C56B 1.395(9)
C52B C53B 1.387(10)
C52B C6B 1.525(9)
C53B C54B 1.376(10)
C54B C55B 1.394(10)
C55B C56B 1.383(9)
C56B C5B 1.508(9)
O6B C61B 1.390(8)
O6B C7B 1.418(8)
C61B C66B 1.376(9)
C61B C62B 1.406(9)
C62B C63B 1.385(10)
C63B C64B 1.358(10)
C64B C65B 1.379(10)
C65B C66B 1.390(9)
C66B C6B 1.530(9)
C7B C8B 1.488(10)
C1' C9' 1.371(16)
C1' C5' 1.446(15)
C1' C2' 1.470(17)
C2' C12' 1.406(17)
C2' C3' 1.416(16)
C3' C15' 1.389(17)
C3' C4' 1.470(16)
C4' C18' 1.338(15)
C4' C5' 1.461(16)
C5' C6' 1.385(15)
C6' C20' 1.435(15)
C6' C7' 1.448(15)
C7' C8' 1.355(15)
C7' C22' 1.442(15)
C8' C9' 1.418(15)
C8' C25' 1.443(17)
C9' C10' 1.468(16)
C10' C11' 1.364(15)
C10' C26' 1.409(16)
C11' C29' 1.434(16)
C11' C12' 1.478(16)
C12' C13' 1.469(16)
C13' C14' 1.410(16)
C13' C30' 1.460(17)
C14' C33' 1.455(16)
C14' C15' 1.477(17)
C15' C16' 1.448(17)
C16' C17' 1.395(16)
C16' C34' 1.449(17)
C17' C37' 1.447(17)
C17' C18' 1.470(17)
C18' C19' 1.440(17)
C19' C20' 1.387(15)
C19' C38' 1.426(16)
C20' C21' 1.440(15)
C21' C40' 1.339(16)
C21' C22' 1.424(16)
C22' C23' 1.384(16)
C23' C42' 1.462(16)
C23' C24' 1.462(16)
C24' C25' 1.354(17)
C24' C44' 1.444(16)
C25' C26' 1.479(17)
C26' C27' 1.367(16)
C27' C45' 1.446(17)
C27' C28' 1.452(15)
C28' C29' 1.402(16)
C28' C47' 1.427(16)
C29' C30' 1.453(16)
C30' C31' 1.397(16)
C31' C32' 1.435(17)
C31' C48' 1.458(16)
C32' C33' 1.393(17)
C32' C50' 1.476(16)
C33' C34' 1.476(17)
C34' C35' 1.402(17)
C35' C51' 1.446(17)
C35' C36' 1.485(17)
C36' C37' 1.391(16)
C36' C53' 1.414(16)
C37' C38' 1.453(15)
C38' C39' 1.368(15)
C39' C40' 1.442(15)
C39' C54' 1.443(16)
C40' C41' 1.429(16)
C41' C42' 1.389(16)
C41' C55' 1.438(16)
C42' C43' 1.479(16)
C43' C57' 1.392(17)
C43' C44' 1.442(17)
C44' C45' 1.396(15)
C45' C46' 1.453(17)
C46' C58' 1.357(16)
C46' C47' 1.468(17)
C47' C48' 1.390(15)
C48' C49' 1.459(16)
C49' C59' 1.400(16)
C49' C50' 1.463(17)
C50' C51' 1.380(16)
C51' C52' 1.424(16)
C52' C60' 1.370(16)
C52' C53' 1.474(17)
C53' C54' 1.349(15)
C54' C55' 1.461(16)
C55' C56' 1.403(16)
C56' C57' 1.409(16)
C56' C60' 1.471(17)
C57' C58' 1.473(16)
C58' C59' 1.437(17)
C59' C60' 1.457(16)
C1" C9" 1.365(17)
C1" C2" 1.440(17)
C1" C5" 1.442(17)
C2" C3" 1.396(17)
C2" C12" 1.406(16)
C3" C15" 1.363(16)
C3" C4" 1.468(18)
C4" C18" 1.320(16)
C4" C5" 1.457(17)
C5" C6" 1.393(16)
C6" C20" 1.445(18)
C6" C7" 1.454(16)
C7" C8" 1.384(16)
C7" C22" 1.436(17)
C8" C25" 1.444(16)
C8" C9" 1.503(16)
C9" C10" 1.457(17)
C10" C11" 1.397(16)
C10" C26" 1.458(17)
C11" C12" 1.445(17)
C11" C29" 1.451(16)
C12" C13" 1.452(17)
C13" C14" 1.359(17)
C13" C30" 1.489(17)
C14" C15" 1.434(17)
C14" C33" 1.442(17)
C15" C16" 1.443(17)
C16" C17" 1.375(17)
C16" C34" 1.464(18)
C17" C37" 1.435(17)
C17" C18" 1.470(17)
C18" C19" 1.465(16)
C19" C20" 1.407(17)
C19" C38" 1.456(17)
C20" C21" 1.457(18)
C21" C40" 1.387(16)
C21" C22" 1.459(17)
C22" C23" 1.380(17)
C23" C42" 1.434(17)
C23" C24" 1.449(16)
C24" C25" 1.384(15)
C24" C44" 1.464(17)
C25" C26" 1.459(16)
C26" C27" 1.421(16)
C27" C45" 1.432(16)
C27" C28" 1.471(17)
C28" C47" 1.416(15)
C28" C29" 1.418(16)
C29" C30" 1.452(16)
C30" C31" 1.384(16)
C31" C48" 1.449(16)
C31" C32" 1.475(17)
C32" C33" 1.385(16)
C32" C50" 1.437(16)
C33" C34" 1.456(16)
C34" C35" 1.382(16)
C35" C51" 1.453(16)
C35" C36" 1.456(16)
C36" C37" 1.409(17)
C36" C53" 1.452(16)
C37" C38" 1.467(18)
C38" C39" 1.409(17)
C39" C40" 1.440(16)
C39" C54" 1.453(16)
C40" C41" 1.473(17)
C41" C42" 1.365(17)
C41" C55" 1.442(17)
C42" C43" 1.435(16)
C43" C57" 1.373(16)
C43" C44" 1.455(17)
C44" C45" 1.363(17)
C45" C46" 1.473(16)
C46" C58" 1.308(16)
C46" C47" 1.417(15)
C47" C48" 1.422(16)
C48" C49" 1.426(17)
C49" C59" 1.357(15)
C49" C50" 1.458(15)
C50" C51" 1.388(15)
C51" C52" 1.486(17)
C52" C60" 1.361(16)
C52" C53" 1.479(17)
C53" C54" 1.407(16)
C54" C55" 1.440(16)
C55" C56" 1.403(16)
C56" C57" 1.392(16)
C56" C60" 1.433(16)
C57" C58" 1.455(16)
C58" C59" 1.439(16)
C59" C60" 1.454(17)
C11 C16 1.343(18)
C11 C12 1.385(18)
C11 C17 1.489(15)
C12 C13 1.396(19)
C13 C14 1.34(2)
C14 C15 1.35(2)
C15 C16 1.26(2)
C21 C22 1.3905
C21 C26 1.391(4)
C21 C27 1.508(5)
C22 C23 1.391(4)
C23 C24 1.389(5)
C24 C25 1.392(4)
C25 C26 1.391(5)
C31 C36 1.392(5)
C31 C32 1.395(5)
C31 C37 1.510(5)
C32 C33 1.393(5)
C33 C34 1.393(5)
C34 C35 1.395(5)
C35 C36 1.392(5)
C41 C46 1.393(5)
C41 C42 1.394(5)
C41 C47 1.509(5)
C42 C43 1.395(5)
C43 C44 1.394(5)
C44 C45 1.393(5)
C45 C46 1.395(5)
C51 C52 1.395(5)
C51 C56 1.394(5)
C51 C57 1.510(5)
C52 C53 1.395(5)
C53 C54 1.394(5)
C54 C55 1.395(5)
C55 C56 1.395(5)
C61 C66 1.394(5)
C61 C62 1.394(5)
C61 C67 1.510(5)
C62 C63 1.395(5)
C63 C64 1.394(5)
C64 C65 1.394(5)
C65 C66 1.395(5)
C71 C72 1.394(5)
C71 C76 1.396(5)
C71 C77 1.509(5)
C72 C73 1.394(5)
C73 C74 1.395(5)
C74 C75 1.394(5)
C75 C76 1.393(5)

loop_
_geom_hbond_atom_site_label_D
_geom_hbond_atom_site_label_H
_geom_hbond_atom_site_label_A
_geom_hbond_distance_DH
_geom_hbond_distance_HA
_geom_hbond_distance_DA
_geom_hbond_angle_DHA
O2A H2A O3A 0.84 1.99 2.834(6) 177.7
O5A H5A O6A 0.84 2.02 2.859(7) 173.1
O2B H2B O3B 0.84 1.93 2.765(6) 176.5
O5B H5B O6B 0.84 2.06 2.899(6) 176.7

loop_
_geom_torsion_atom_site_label_1
_geom_torsion_atom_site_label_2
_geom_torsion_atom_site_label_3
_geom_torsion_atom_site_label_4
_geom_torsion
C8A O1A C11A C12A -175.6(6)
C8A O1A C11A C16A 3.9(10)
O1A C11A C12A C13A 176.8(7)
O1A C11A C12A C1A -3.6(10)
C16A C11A C12A C13A -2.7(11)
C16A C11A C12A C1A 177.0(6)
C11A C12A C13A C14A 1.8(12)
C1A C12A C13A C14A -177.8(8)
C12A C13A C14A C15A 0.4(15)
C13A C14A C15A C16A -1.8(15)
O1A C11A C16A C15A -178.1(7)
C12A C11A C16A C15A 1.4(11)
C14A C15A C16A C11A 0.9(14)
C11A C12A C1A C26A -87.8(8)
C13A C12A C1A C26A 91.8(8)
O2A C21A C22A C23A 178.8(6)
O2A C21A C22A C2A 1.1(9)
C26A C21A C22A C23A 1.2(10)
C26A C21A C22A C2A -176.5(6)
C21A C22A C23A C24A -0.4(10)
C2A C22A C23A C24A 177.3(6)
C22A C23A C24A C25A -0.3(10)
C23A C24A C25A C26A 0.2(10)
C12A C1A C26A C21A 179.8(6)
C12A C1A C26A C25A 0.1(10)
O2A C21A C26A C1A 1.1(8)
O2A C21A C26A C25A -179.1(6)
C22A C21A C26A C1A 178.9(6)
C22A C21A C26A C25A -1.3(9)
C24A C25A C26A C1A -179.6(6)
C24A C25A C26A C21A 0.6(10)
C21A C22A C2A C36A -91.8(8)
C23A C22A C2A C36A 90.6(7)
C3A O3A C31A C32A -16.9(8)
C3A O3A C31A C36A 162.8(5)
O3A C31A C32A C33A 179.1(5)
C36A C31A C32A C33A -0.6(9)
C31A C32A C33A C34A 1.1(9)
C32A C33A C34A C35A -0.3(9)
C33A C34A C35A C36A -0.9(10)
C22A C2A C36A C31A 98.6(7)
C22A C2A C36A C35A -83.3(7)
O3A C31A C36A C2A -2.1(8)
O3A C31A C36A C35A 179.7(5)
C32A C31A C36A C2A 177.6(5)
C32A C31A C36A C35A -0.6(8)
C34A C35A C36A C2A -176.8(6)
C34A C35A C36A C31A 1.3(9)
C31A O3A C3A C4A -160.9(5)
C4A O4A C41A C42A -177.4(6)
C4A O4A C41A C46A 3.6(10)
O4A C41A C42A C43A -179.9(7)
O4A C41A C42A C5A -1.3(10)
C46A C41A C42A C43A -0.9(11)
C46A C41A C42A C5A 177.8(7)
C41A C42A C43A C44A 1.9(13)
C5A C42A C43A C44A -176.8(9)
C42A C43A C44A C45A -2.6(17)
C43A C44A C45A C46A 2.3(18)
O4A C41A C46A C45A 179.7(8)
C42A C41A C46A C45A 0.7(13)
C44A C45A C46A C41A -1.4(16)
O3A C3A C4A O4A -67.9(6)
C41A O4A C4A C3A 177.0(5)
O5A C51A C52A C53A 179.8(6)
O5A C51A C52A C6A -1.9(10)
C56A C51A C52A C53A 1.1(10)
C56A C51A C52A C6A 179.4(6)
C51A C52A C53A C54A 0.0(10)
C6A C52A C53A C54A -178.3(7)
C52A C53A C54A C55A -0.2(11)
C53A C54A C55A C56A -0.7(11)
O5A C51A C56A C55A 179.2(6)
O5A C51A C56A C5A -1.8(9)
C52A C51A C56A C55A -2.0(10)
C52A C51A C56A C5A 177.0(6)
C54A C55A C56A C51A 1.8(10)
C54A C55A C56A C5A -177.1(7)
C41A C42A C5A C56A -94.9(8)
C43A C42A C5A C56A 83.7(9)
C51A C56A C5A C42A 178.4(6)
C55A C56A C5A C42A -2.6(9)
C7A O6A C61A C62A -8.9(9)
C7A O6A C61A C66A 174.1(6)
O6A C61A C62A C63A -177.7(6)
C66A C61A C62A C63A -0.8(10)
C61A C62A C63A C64A -1.1(10)
C62A C63A C64A C65A 1.9(11)
C63A C64A C65A C66A -0.8(11)
O6A C61A C66A C65A 178.9(6)
O6A C61A C66A C6A -0.6(9)
C62A C61A C66A C65A 1.8(10)
C62A C61A C66A C6A -177.7(6)
C64A C65A C66A C61A -0.9(10)
C64A C65A C66A C6A 178.5(6)
C51A C52A C6A C66A -80.0(8)
C53A C52A C6A C66A 98.2(8)
C61A C66A C6A C52A 103.5(8)
C65A C66A C6A C52A -75.9(8)
C61A O6A C7A C8A -175.9(6)
C11A O1A C8A C7A 171.0(6)
O6A C7A C8A O1A -72.1(7)
C8B O1B C11B C12B -179.5(5)
C8B O1B C11B C16B -0.7(9)
O1B C11B C12B C13B 178.8(6)
O1B C11B C12B C1B 0.0(8)
C16B C11B C12B C13B 0.0(9)
C16B C11B C12B C1B -178.8(6)
C11B C12B C13B C14B 0.0(10)
C1B C12B C13B C14B 178.8(6)
C12B C13B C14B C15B 1.0(11)
C13B C14B C15B C16B -2.0(11)
O1B C11B C16B C15B -179.7(6)
C12B C11B C16B C15B -1.0(10)
C14B C15B C16B C11B 2.0(11)
C11B C12B C1B C26B 93.6(7)
C13B C12B C1B C26B -85.1(7)
O2B C21B C22B C23B -179.1(5)
O2B C21B C22B C2B -4.1(8)
C26B C21B C22B C23B -0.9(8)
C26B C21B C22B C2B 174.0(5)
C21B C22B C23B C24B -1.1(9)
C2B C22B C23B C24B -176.2(6)
C22B C23B C24B C25B 2.0(10)
C23B C24B C25B C26B -0.8(9)
C12B C1B C26B C21B -178.2(5)
C12B C1B C26B C25B 4.1(8)
O2B C21B C26B C1B 2.4(7)
O2B C21B C26B C25B -179.7(5)
C22B C21B C26B C1B -175.8(5)
C22B C21B C26B C25B 2.0(8)
C24B C25B C26B C1B 176.6(6)
C24B C25B C26B C21B -1.1(9)
C21B C22B C2B C36B 90.9(7)
C23B C22B C2B C36B -94.3(7)
C3B O3B C31B C32B 33.4(8)
C3B O3B C31B C36B -145.5(5)
O3B C31B C32B C33B -177.8(5)
C36B C31B C32B C33B 1.0(9)
C31B C32B C33B C34B 1.5(9)
C32B C33B C34B C35B -2.2(10)
C33B C34B C35B C36B 0.3(9)
C22B C2B C36B C31B -92.3(7)
C22B C2B C36B C35B 90.3(7)
O3B C31B C36B C2B -1.4(8)
O3B C31B C36B C35B 176.1(5)
C32B C31B C36B C2B 179.7(5)
C32B C31B C36B C35B -2.7(9)
C34B C35B C36B C2B 179.7(6)
C34B C35B C36B C31B 2.1(9)
C31B O3B C3B C4B 152.1(5)
C4B O4B C41B C42B 170.8(6)
C4B O4B C41B C46B -10.8(9)
O4B C41B C42B C43B 179.5(6)
O4B C41B C42B C5B 1.3(9)
C46B C41B C42B C43B 1.0(10)
C46B C41B C42B C5B -177.2(6)
C41B C42B C43B C44B -1.0(10)
C5B C42B C43B C44B 177.2(7)
C42B C43B C44B C45B 1.1(12)
C43B C44B C45B C46B -1.1(12)
O4B C41B C46B C45B -179.4(6)
C42B C41B C46B C45B -1.1(10)
C44B C45B C46B C41B 1.1(12)
O3B C3B C4B O4B 65.2(7)
C41B O4B C4B C3B 179.3(5)
O5B C51B C52B C53B 178.3(5)
O5B C51B C52B C6B -0.2(9)
C56B C51B C52B C53B -2.4(9)
C56B C51B C52B C6B 179.1(5)
C51B C52B C53B C54B -0.4(10)
C6B C52B C53B C54B 178.2(6)
C52B C53B C54B C55B 2.0(11)
C53B C54B C55B C56B -0.9(11)
O5B C51B C56B C55B -177.2(5)
O5B C51B C56B C5B 3.2(8)
C52B C51B C56B C55B 3.5(9)
C52B C51B C56B C5B -176.1(5)
C54B C55B C56B C51B -1.8(10)
C54B C55B C56B C5B 177.8(6)
C41B C42B C5B C56B 93.6(7)
C43B C42B C5B C56B -84.5(8)
C51B C56B C5B C42B -178.4(5)
C55B C56B C5B C42B 2.1(8)
C7B O6B C61B C62B 13.9(8)
C7B O6B C61B C66B -165.8(5)
O6B C61B C62B C63B -178.5(5)
C66B C61B C62B C63B 1.1(8)
C61B C62B C63B C64B 0.2(9)
C62B C63B C64B C65B -0.7(10)
C63B C64B C65B C66B 0.1(10)
O6B C61B C66B C65B 177.9(5)
O6B C61B C66B C6B -3.0(8)
C62B C61B C66B C65B -1.7(8)
C62B C61B C66B C6B 177.3(5)
C64B C65B C66B C61B 1.1(9)
C64B C65B C66B C6B -177.9(6)
C51B C52B C6B C66B 87.1(7)
C53B C52B C6B C66B -91.4(7)
C61B C66B C6B C52B -99.8(7)
C65B C66B C6B C52B 79.2(7)
C61B O6B C7B C8B 167.5(5)
C11B O1B C8B C7B -175.8(5)
O6B C7B C8B O1B 69.3(6)
